data_7133677
loop_
_publ_author_name
'Yang, Guoping'
'Liu, Haoqi'
'Chen, Jincao'
'Lin, Xiaoling'
'Tan, Kexin'
'Dong, Yayu'
'Liu, Yufeng'
'Wei, Yongge'

_publ_section_title
;
 Dy/Ho-encapsulated tartaric acid-functionalized tungstoantimonates:
 heterogeneous catalysts for isoindolinone synthesis.
;
_journal_issue 78
_journal_name_full 'Chemical communications (Cambridge, England)'
_journal_page_first 10934
_journal_page_last 10937
_journal_paper_doi 10.1039/d4cc03675a
_journal_volume 60
_journal_year 2024
_chemical_formula_moiety 'C8 H4 Ho4 Na6.5 O172.75 Sb4 W42, 0.5[]'
_chemical_formula_sum 'C8 H4 Ho4 Na6.5 O172.75 Sb4 W42'
_chemical_formula_weight 11881.97
_chemical_name_systematic Ho4tar2
_space_group_crystal_system triclinic
_space_group_IT_number 2
_space_group_name_Hall '-P 1'
_space_group_name_H-M_alt 'P -1'
_atom_sites_solution_hydrogens geom
_atom_sites_solution_primary dual
_audit_creation_date 2024-03-28
_audit_creation_method
;
Olex2 1.5
(compiled 2023.08.24 svn.re1ec1418 for OlexSys, GUI svn.r6817)
;
_audit_update_record
;
2024-06-14 deposited with the CCDC.	2024-09-02 downloaded from the CCDC.
;
_cell_angle_alpha 98.714(2)
_cell_angle_beta 110.230(2)
_cell_angle_gamma 111.334(2)
_cell_formula_units_Z 2
_cell_length_a 24.7134(14)
_cell_length_b 25.8179(12)
_cell_length_c 26.5037(13)
_cell_measurement_reflns_used 9728
_cell_measurement_temperature 100
_cell_measurement_theta_max 27.509
_cell_measurement_theta_min 2.458
_cell_volume 14016.5(13)
_computing_cell_refinement 'SAINT V8.38A (Bruker, 2018)'
_computing_data_reduction 'SAINT V8.38A (Bruker, 2018)'
_computing_molecular_graphics 'Olex2 1.5 (Dolomanov et al., 2009)'
_computing_publication_material 'Olex2 1.5 (Dolomanov et al., 2009)'
_computing_structure_refinement 'SHELXL 2018/3 (Sheldrick, 2015)'
_computing_structure_solution 'SHELXT 2018/2 (Sheldrick, 2018)'
_diffrn_ambient_temperature 100
_diffrn_measured_fraction_theta_full 0.977
_diffrn_measured_fraction_theta_max 0.977
_diffrn_measurement_device_type 'Bruker D8 VENTURE'
_diffrn_measurement_method 'phi and omega scans'
_diffrn_radiation_monochromator graphite
_diffrn_radiation_type MoK\a
_diffrn_radiation_wavelength 0.71073
_diffrn_reflns_av_R_equivalents 0.0632
_diffrn_reflns_av_unetI/netI 0.0655
_diffrn_reflns_Laue_measured_fraction_full 0.977
_diffrn_reflns_Laue_measured_fraction_max 0.977
_diffrn_reflns_limit_h_max 29
_diffrn_reflns_limit_h_min -29
_diffrn_reflns_limit_k_max 30
_diffrn_reflns_limit_k_min -30
_diffrn_reflns_limit_l_max 31
_diffrn_reflns_limit_l_min -31
_diffrn_reflns_number 150869
_diffrn_reflns_point_group_measured_fraction_full 0.977
_diffrn_reflns_point_group_measured_fraction_max 0.977
_diffrn_reflns_theta_full 25.000
_diffrn_reflns_theta_max 25.000
_diffrn_reflns_theta_min 2.269
_diffrn_source_current 1.4
_diffrn_source_power 0.07
_diffrn_source_voltage 50.0
_exptl_absorpt_coefficient_mu 18.723
_exptl_absorpt_correction_T_max 0.2914
_exptl_absorpt_correction_T_min 0.0592
_exptl_absorpt_correction_type multi-scan
_exptl_absorpt_process_details
;
SADABS-2016/2 (Bruker,2016/2) was used for absorption correction.
wR2(int) was 0.1578 before and 0.0920 after correction.
The Ratio of minimum to maximum transmission is 0.2032.
The \l/2 correction factor is Not present.
;
_exptl_crystal_colour 'clear light colourless'
_exptl_crystal_colour_lustre clear
_exptl_crystal_colour_modifier light
_exptl_crystal_colour_primary colourless
_exptl_crystal_density_diffrn 2.815
_exptl_crystal_description block
_exptl_crystal_F_000 10171
_exptl_crystal_recrystallization_method 'Re-crystallisation from solvent: H2O'
_exptl_crystal_size_max 0.14
_exptl_crystal_size_mid 0.09
_exptl_crystal_size_min 0.06
_refine_diff_density_max 3.843
_refine_diff_density_min -5.399
_refine_diff_density_rms 0.524
_refine_ls_extinction_method none
_refine_ls_goodness_of_fit_ref 1.089
_refine_ls_hydrogen_treatment constr
_refine_ls_matrix_type full
_refine_ls_number_parameters 2170
_refine_ls_number_reflns 48254
_refine_ls_number_restraints 6294
_refine_ls_restrained_S_all 1.029
_refine_ls_R_factor_all 0.0656
_refine_ls_R_factor_gt 0.0577
_refine_ls_shift/su_max 0.002
_refine_ls_shift/su_mean 0.000
_refine_ls_structure_factor_coef Fsqd
_refine_ls_weighting_details 'w=1/[\s^2^(Fo^2^)+(0.1076P)^2^+275.7922P] where P=(Fo^2^+2Fc^2^)/3'
_refine_ls_weighting_scheme calc
_refine_ls_wR_factor_gt 0.1677
_refine_ls_wR_factor_ref 0.1739
_reflns_Friedel_coverage 0.000
_reflns_number_gt 41868
_reflns_number_total 48254
_reflns_threshold_expression 'I > 2\s(I)'
_cod_data_source_file d4cc03675a2.cif
_cod_data_source_block HoSbW_sq
_cod_depositor_comments 'Adding full bibliography for 7133676--7133677.cif.'
_cod_original_formula_sum 'C8 H4 Ho4 Na6.50 O172.75 Sb4 W42'
_cod_database_code 7133677
_shelx_shelxl_version_number 2018/3
_shelx_space_group_comment
;
The symmetry employed for this shelxl refinement is uniquely defined
by the following loop, which should always be used as a source of
symmetry information in preference to the above space-group names.
They are only intended as comments.
;
_shelx_estimated_absorpt_t_max 0.400
_shelx_estimated_absorpt_t_min 0.179
_olex2_refinement_description
;
1. Fixed Uiso
 At 1.2 times of:
  All C(H) groups
2. Uiso/Uaniso restraints and constraints
O1 \\sim O1L \\sim O1W \\sim O2 \\sim O2L \\sim O2W \\sim O3 \\sim O3L \\sim
O3W \\sim O4 \\sim O4L \\sim O4W \\sim O5 \\sim O5L \\sim O5W \\sim O6 \\sim
O6L \\sim O6W \\sim O7 \\sim O7L \\sim O7W \\sim O8 \\sim O8L \\sim O8W \\sim
O9 \\sim O9L \\sim O9W \\sim O10 \\sim O10L \\sim O10W \\sim O11 \\sim O11L
\\sim O11W \\sim O12 \\sim O12L \\sim O12W \\sim O13 \\sim O13W \\sim O14 \\sim
O14W \\sim O15 \\sim O15W \\sim O16 \\sim O16W \\sim O17 \\sim O17W \\sim O18
\\sim O19 \\sim O20 \\sim O21 \\sim O22 \\sim O23 \\sim O24 \\sim O25 \\sim O26
\\sim O27 \\sim O28 \\sim O29 \\sim O30 \\sim O31 \\sim O32 \\sim O33 \\sim O34
\\sim O35 \\sim O36 \\sim O37 \\sim O38 \\sim O39 \\sim O40 \\sim O41 \\sim O42
\\sim O43 \\sim O44 \\sim O45 \\sim O46 \\sim O47 \\sim O48 \\sim O49 \\sim O50
\\sim O51 \\sim O52 \\sim O53 \\sim O54 \\sim O55 \\sim O56 \\sim O57 \\sim O58
\\sim O59 \\sim O60 \\sim O61 \\sim O62 \\sim O63 \\sim O64 \\sim O65 \\sim O66
\\sim O67 \\sim O68 \\sim O69 \\sim O70 \\sim O71 \\sim O72 \\sim O73 \\sim O74
\\sim O75 \\sim O76 \\sim O77 \\sim O78 \\sim O79 \\sim O80 \\sim O81 \\sim O82
\\sim O83 \\sim O84 \\sim O85 \\sim O86 \\sim O87 \\sim O88 \\sim O89 \\sim O90
\\sim O91 \\sim O92 \\sim O93 \\sim O94 \\sim O95 \\sim O96 \\sim O97 \\sim O98
\\sim O99 \\sim O100 \\sim O101 \\sim O102 \\sim O103 \\sim O104 \\sim O105
\\sim O106 \\sim O107 \\sim O108 \\sim O109 \\sim O110 \\sim O111 \\sim O112
\\sim O113 \\sim O114 \\sim O115 \\sim O116 \\sim O117 \\sim O118 \\sim O119
\\sim O120 \\sim O121 \\sim O122 \\sim O123 \\sim O124 \\sim O125 \\sim O126
\\sim O127 \\sim O128 \\sim O129 \\sim O130 \\sim O131 \\sim O132 \\sim O133
\\sim O134 \\sim O135 \\sim O136 \\sim O137 \\sim O138 \\sim O139 \\sim O140
\\sim O141 \\sim O142 \\sim O143 \\sim O144 \\sim C1 \\sim C2 \\sim C3 \\sim C4
\\sim C5 \\sim C6 \\sim C7 \\sim C8: within 4A with sigma of 0.01 and sigma for
terminal atoms of 0.02 within 4A
Uanis(O1) \\sim Ueq, Uanis(O1L) \\sim Ueq, Uanis(O1W) \\sim Ueq, Uanis(O2)
\\sim Ueq, Uanis(O2L) \\sim Ueq, Uanis(O2W) \\sim Ueq, Uanis(O3) \\sim Ueq,
Uanis(O3L) \\sim Ueq, Uanis(O3W) \\sim Ueq, Uanis(O4) \\sim Ueq, Uanis(O4L)
\\sim Ueq, Uanis(O4W) \\sim Ueq, Uanis(O5) \\sim Ueq, Uanis(O5L) \\sim Ueq,
Uanis(O5W) \\sim Ueq, Uanis(O6) \\sim Ueq, Uanis(O6L) \\sim Ueq, Uanis(O6W)
\\sim Ueq, Uanis(O7) \\sim Ueq, Uanis(O7L) \\sim Ueq, Uanis(O7W) \\sim Ueq,
Uanis(O8) \\sim Ueq, Uanis(O8L) \\sim Ueq, Uanis(O8W) \\sim Ueq, Uanis(O9)
\\sim Ueq, Uanis(O9L) \\sim Ueq, Uanis(O9W) \\sim Ueq, Uanis(O10) \\sim Ueq,
Uanis(O10L) \\sim Ueq, Uanis(O10W) \\sim Ueq, Uanis(O11) \\sim Ueq, Uanis(O11L)
\\sim Ueq, Uanis(O11W) \\sim Ueq, Uanis(O12) \\sim Ueq, Uanis(O12L) \\sim Ueq,
Uanis(O12W) \\sim Ueq, Uanis(O13) \\sim Ueq, Uanis(O13W) \\sim Ueq, Uanis(O14)
\\sim Ueq, Uanis(O14W) \\sim Ueq, Uanis(O15) \\sim Ueq, Uanis(O15W) \\sim Ueq,
Uanis(O16) \\sim Ueq, Uanis(O16W) \\sim Ueq, Uanis(O17) \\sim Ueq, Uanis(O17W)
\\sim Ueq, Uanis(O18) \\sim Ueq, Uanis(O19) \\sim Ueq, Uanis(O20) \\sim Ueq,
Uanis(O21) \\sim Ueq, Uanis(O22) \\sim Ueq, Uanis(O23) \\sim Ueq, Uanis(O24)
\\sim Ueq, Uanis(O25) \\sim Ueq, Uanis(O26) \\sim Ueq, Uanis(O27) \\sim Ueq,
Uanis(O28) \\sim Ueq, Uanis(O29) \\sim Ueq, Uanis(O30) \\sim Ueq, Uanis(O31)
\\sim Ueq, Uanis(O32) \\sim Ueq, Uanis(O33) \\sim Ueq, Uanis(O34) \\sim Ueq,
Uanis(O35) \\sim Ueq, Uanis(O36) \\sim Ueq, Uanis(O37) \\sim Ueq, Uanis(O38)
\\sim Ueq, Uanis(O39) \\sim Ueq, Uanis(O40) \\sim Ueq, Uanis(O41) \\sim Ueq,
Uanis(O42) \\sim Ueq, Uanis(O43) \\sim Ueq, Uanis(O44) \\sim Ueq, Uanis(O45)
\\sim Ueq, Uanis(O46) \\sim Ueq, Uanis(O47) \\sim Ueq, Uanis(O48) \\sim Ueq,
Uanis(O49) \\sim Ueq, Uanis(O50) \\sim Ueq, Uanis(O51) \\sim Ueq, Uanis(O52)
\\sim Ueq, Uanis(O53) \\sim Ueq, Uanis(O54) \\sim Ueq, Uanis(O55) \\sim Ueq,
Uanis(O56) \\sim Ueq, Uanis(O57) \\sim Ueq, Uanis(O58) \\sim Ueq, Uanis(O59)
\\sim Ueq, Uanis(O60) \\sim Ueq, Uanis(O61) \\sim Ueq, Uanis(O62) \\sim Ueq,
Uanis(O63) \\sim Ueq, Uanis(O64) \\sim Ueq, Uanis(O65) \\sim Ueq, Uanis(O66)
\\sim Ueq, Uanis(O67) \\sim Ueq, Uanis(O68) \\sim Ueq, Uanis(O69) \\sim Ueq,
Uanis(O70) \\sim Ueq, Uanis(O71) \\sim Ueq, Uanis(O72) \\sim Ueq, Uanis(O73)
\\sim Ueq, Uanis(O74) \\sim Ueq, Uanis(O75) \\sim Ueq, Uanis(O76) \\sim Ueq,
Uanis(O77) \\sim Ueq, Uanis(O78) \\sim Ueq, Uanis(O79) \\sim Ueq, Uanis(O80)
\\sim Ueq, Uanis(O81) \\sim Ueq, Uanis(O82) \\sim Ueq, Uanis(O83) \\sim Ueq,
Uanis(O84) \\sim Ueq, Uanis(O85) \\sim Ueq, Uanis(O86) \\sim Ueq, Uanis(O87)
\\sim Ueq, Uanis(O88) \\sim Ueq, Uanis(O89) \\sim Ueq, Uanis(O90) \\sim Ueq,
Uanis(O91) \\sim Ueq, Uanis(O92) \\sim Ueq, Uanis(O93) \\sim Ueq, Uanis(O94)
\\sim Ueq, Uanis(O95) \\sim Ueq, Uanis(O96) \\sim Ueq, Uanis(O97) \\sim Ueq,
Uanis(O98) \\sim Ueq, Uanis(O99) \\sim Ueq, Uanis(O100) \\sim Ueq, Uanis(O101)
\\sim Ueq, Uanis(O102) \\sim Ueq, Uanis(O103) \\sim Ueq, Uanis(O104) \\sim Ueq,
Uanis(O105) \\sim Ueq, Uanis(O106) \\sim Ueq, Uanis(O107) \\sim Ueq,
Uanis(O108) \\sim Ueq, Uanis(O109) \\sim Ueq, Uanis(O110) \\sim Ueq,
Uanis(O111) \\sim Ueq, Uanis(O112) \\sim Ueq, Uanis(O113) \\sim Ueq,
Uanis(O114) \\sim Ueq, Uanis(O115) \\sim Ueq, Uanis(O116) \\sim Ueq,
Uanis(O117) \\sim Ueq, Uanis(O118) \\sim Ueq, Uanis(O119) \\sim Ueq,
Uanis(O120) \\sim Ueq, Uanis(O121) \\sim Ueq, Uanis(O122) \\sim Ueq,
Uanis(O123) \\sim Ueq, Uanis(O124) \\sim Ueq, Uanis(O125) \\sim Ueq,
Uanis(O126) \\sim Ueq, Uanis(O127) \\sim Ueq, Uanis(O128) \\sim Ueq,
Uanis(O129) \\sim Ueq, Uanis(O130) \\sim Ueq, Uanis(O131) \\sim Ueq,
Uanis(O132) \\sim Ueq, Uanis(O133) \\sim Ueq, Uanis(O134) \\sim Ueq,
Uanis(O135) \\sim Ueq, Uanis(O136) \\sim Ueq, Uanis(O137) \\sim Ueq,
Uanis(O138) \\sim Ueq, Uanis(O139) \\sim Ueq, Uanis(O140) \\sim Ueq,
Uanis(O141) \\sim Ueq, Uanis(O142) \\sim Ueq, Uanis(O143) \\sim Ueq,
Uanis(O144) \\sim Ueq: with sigma of 0.005 and sigma for terminal atoms of 0.01
Uanis(Na1) \\sim Ueq, Uanis(Na2) \\sim Ueq, Uanis(Na3) \\sim Ueq, Uanis(Na4)
\\sim Ueq, Uanis(Na5) \\sim Ueq, Uanis(Na6) \\sim Ueq, Uanis(Na7) \\sim Ueq,
Uanis(Na8) \\sim Ueq, Uanis(Na9) \\sim Ueq, Uanis(Na10) \\sim Ueq, Uanis(C1)
\\sim Ueq, Uanis(C2) \\sim Ueq, Uanis(C3) \\sim Ueq, Uanis(C4) \\sim Ueq,
Uanis(C5) \\sim Ueq, Uanis(C6) \\sim Ueq, Uanis(C7) \\sim Ueq, Uanis(C8) \\sim
Ueq, Uanis(O16W) \\sim Ueq, Uanis(Na10) \\sim Ueq: with sigma of 0.003 and
sigma for terminal atoms of 0.006
3. Others
 Fixed Sof: Na4(0.65) Na5(0.65) Na6(0.4) Na7(0.4) Na8(0.5) Na9(0.5) O16W(0.75)
 Na10(0.4)
4.a Ternary CH refined with riding coordinates:
 C2(H2), C3(H3), C6(H6), C7(H7)
;
_platon_squeeze_void_probe_radius 1.20
_olex2_submission_special_instructions 'No special instructions were received'

loop_
_space_group_symop_operation_xyz
'x, y, z'
'-x, -y, -z'

loop_
_atom_site_label
_atom_site_type_symbol
_atom_site_fract_x
_atom_site_fract_y
_atom_site_fract_z
_atom_site_U_iso_or_equiv
_atom_site_adp_type
_atom_site_occupancy
_atom_site_site_symmetry_order
_atom_site_calc_flag
_atom_site_refinement_flags_posn
_atom_site_refinement_flags_adp
_atom_site_refinement_flags_occupancy
_atom_site_disorder_assembly
_atom_site_disorder_group
W1 W 1.12740(3) 0.63079(2) 0.98492(2) 0.00978(12) Uani 1 1 d . . . . .
W2 W 1.25280(3) 0.77549(3) 0.99970(3) 0.01443(13) Uani 1 1 d . . . . .
W3 W 1.12071(3) 0.77268(2) 1.03758(2) 0.01359(13) Uani 1 1 d . . . . .
W4 W 0.98200(3) 0.73793(3) 0.92769(3) 0.01607(14) Uani 1 1 d . . . . .
W5 W 0.96290(3) 0.71292(3) 0.78111(3) 0.01804(14) Uani 1 1 d . . . . .
W6 W 1.08338(3) 0.72079(3) 0.74451(3) 0.02004(14) Uani 1 1 d . . . . .
W7 W 1.23514(3) 0.75238(3) 0.86547(3) 0.01868(14) Uani 1 1 d . . . . .
W8 W 1.24333(3) 0.87543(3) 0.93629(3) 0.02113(15) Uani 1 1 d . . . . .
W9 W 1.10773(3) 0.87027(3) 0.96864(3) 0.01971(14) Uani 1 1 d . . . . .
W10 W 1.08852(3) 0.84335(3) 0.81794(3) 0.02231(15) Uani 1 1 d . . . . .
W11 W 1.10336(3) 0.59788(2) 0.80007(2) 0.01297(13) Uani 1 1 d . . . . .
W12 W 1.01145(3) 0.49269(3) 0.65132(2) 0.01607(13) Uani 1 1 d . . . . .
W13 W 1.18923(3) 0.56597(3) 0.71362(3) 0.02025(14) Uani 1 1 d . . . . .
W14 W 1.26083(3) 0.50434(3) 0.80235(3) 0.01987(14) Uani 1 1 d . . . . .
W15 W 1.17052(3) 0.37310(3) 0.83057(3) 0.01633(13) Uani 1 1 d . . . . .
W16 W 1.00982(3) 0.30474(2) 0.77019(2) 0.01250(13) Uani 1 1 d . . . . .
W17 W 0.92691(3) 0.37223(2) 0.67603(2) 0.01265(13) Uani 1 1 d . . . . .
W18 W 1.00510(3) 0.36422(3) 0.59670(3) 0.01741(14) Uani 1 1 d . . . . .
W19 W 1.18371(3) 0.43463(3) 0.66223(3) 0.02179(15) Uani 1 1 d . . . . .
W20 W 1.09065(3) 0.29926(3) 0.69126(3) 0.01748(14) Uani 1 1 d . . . . .
W21 W 0.98383(3) 0.43317(2) 0.83174(2) 0.00966(12) Uani 1 1 d . . . . .
W22 W 0.32541(3) -0.01810(2) 0.43376(2) 0.01013(12) Uani 1 1 d . . . . .
W23 W 0.15476(3) -0.05367(2) 0.34093(2) 0.01223(13) Uani 1 1 d . . . . .
W24 W 0.27378(3) -0.01894(3) 0.28079(2) 0.01325(13) Uani 1 1 d . . . . .
W25 W 0.36779(3) 0.12377(3) 0.31454(3) 0.01755(14) Uani 1 1 d . . . . .
W26 W 0.34880(3) 0.23840(3) 0.39668(3) 0.01951(14) Uani 1 1 d . . . . .
W27 W 0.23663(3) 0.20870(3) 0.44792(3) 0.01904(14) Uani 1 1 d . . . . .
W28 W 0.13801(3) 0.05070(3) 0.41606(3) 0.01486(13) Uani 1 1 d . . . . .
W29 W 0.08980(3) 0.02480(3) 0.27703(3) 0.01761(14) Uani 1 1 d . . . . .
W30 W 0.21229(3) 0.06551(3) 0.22092(3) 0.01785(14) Uani 1 1 d . . . . .
W31 W 0.19217(3) 0.18196(3) 0.30637(3) 0.01994(14) Uani 1 1 d . . . . .
W32 W 0.30250(3) 0.12545(2) 0.53894(2) 0.01219(13) Uani 1 1 d . . . . .
W33 W 0.38104(3) 0.25651(3) 0.66858(3) 0.01513(13) Uani 1 1 d . . . . .
W34 W 0.22245(3) 0.13849(3) 0.63649(3) 0.01698(14) Uani 1 1 d . . . . .
W35 W 0.22690(3) 0.02088(3) 0.67604(3) 0.01542(13) Uani 1 1 d . . . . .
W36 W 0.37826(3) 0.01330(3) 0.74906(2) 0.01450(13) Uani 1 1 d . . . . .
W37 W 0.52243(3) 0.12202(3) 0.78298(2) 0.01263(13) Uani 1 1 d . . . . .
W38 W 0.52060(3) 0.25045(2) 0.73615(2) 0.01276(13) Uani 1 1 d . . . . .
W39 W 0.43561(3) 0.26862(3) 0.80563(3) 0.01778(14) Uani 1 1 d . . . . .
W40 W 0.27887(3) 0.14775(3) 0.77540(3) 0.01956(14) Uani 1 1 d . . . . .
W41 W 0.43418(3) 0.13922(3) 0.85080(3) 0.01783(14) Uani 1 1 d . . . . .
W42 W 0.49486(3) 0.11968(2) 0.63118(2) 0.00995(12) Uani 1 1 d . . . . .
Ho1 Ho 0.95765(3) 0.57831(3) 0.84442(3) 0.01105(14) Uani 1 1 d . . . . .
Ho2 Ho 1.18322(3) 0.52618(3) 0.91243(3) 0.01221(14) Uani 1 1 d . . . . .
Ho3 Ho 0.44375(3) 0.15880(3) 0.48661(3) 0.01250(14) Uani 1 1 d . . . . .
Ho4 Ho 0.31346(3) -0.01673(3) 0.57986(3) 0.01091(14) Uani 1 1 d . . . . .
Sb1 Sb 1.09714(5) 0.71956(4) 0.89000(4) 0.0130(2) Uani 1 1 d . . . . .
Sb2 Sb 1.09487(5) 0.44984(4) 0.76084(4) 0.0125(2) Uani 1 1 d . . . . .
Sb3 Sb 0.27346(4) 0.09170(4) 0.38742(4) 0.01180(19) Uani 1 1 d . . . . .
Sb4 Sb 0.37430(4) 0.12197(4) 0.68640(4) 0.01129(19) Uani 1 1 d . . . . .
Na1 Na 0.7886(3) 0.2677(3) 0.7024(2) 0.0160(12) Uani 1 1 d . U . . .
Na2 Na 0.7766(3) 0.1884(2) 0.7943(2) 0.0137(12) Uani 1 1 d . U . . .
Na3 Na 0.6939(3) 0.2729(3) 0.7693(3) 0.0177(12) Uani 1 1 d . U . . .
Na4 Na 1.0625(5) 0.4737(4) 0.9976(4) 0.023(2) Uani 0.65 1 d . U P . .
Na5 Na 0.4652(5) -0.0341(4) 0.5442(4) 0.024(2) Uani 0.65 1 d . U P . .
Na6 Na 0.4226(7) 0.3160(6) 0.5523(6) 0.017(3) Uani 0.4 1 d . U P . .
Na7 Na 0.5267(8) 0.3460(7) 0.4955(8) 0.030(4) Uani 0.4 1 d . U P . .
Na8 Na 0.1345(6) -0.1414(6) 0.5810(6) 0.026(3) Uani 0.5 1 d . U P A 1
Na9 Na 0.1151(6) -0.0215(5) 0.5265(5) 0.019(3) Uani 0.5 1 d . U P A .
O1 O 1.0531(5) 0.6015(4) 0.9254(4) 0.0142(16) Uani 1 1 d . U . . .
O1L O 0.8169(5) 0.2881(4) 0.8029(4) 0.0155(15) Uani 1 1 d . U . . .
O1W O 0.9109(5) 0.5200(4) 0.7436(5) 0.020(2) Uani 1 1 d . U . . .
O2 O 1.1595(5) 0.5842(4) 0.9687(4) 0.0142(17) Uani 1 1 d . U . . .
O2L O 0.8897(5) 0.3597(4) 0.7893(4) 0.0108(14) Uani 1 1 d . U . . .
O2W O 0.9091(5) 0.5466(5) 0.9040(4) 0.0193(19) Uani 1 1 d . U . . .
O3 O 1.1840(5) 0.6931(4) 0.9709(4) 0.0169(16) Uani 1 1 d . U . . .
O3L O 0.9703(5) 0.4047(4) 0.8936(4) 0.0110(15) Uani 1 1 d . U . . .
O3W O 0.8472(5) 0.5573(5) 0.8018(5) 0.027(2) Uani 1 1 d . U . . .
O4 O 1.1054(5) 0.6978(4) 1.0156(4) 0.0166(16) Uani 1 1 d . U . . .
O4L O 0.9125(5) 0.4120(4) 0.9707(4) 0.0103(16) Uani 1 1 d . U . . .
O4W O 1.1663(5) 0.4798(5) 0.9809(4) 0.0172(19) Uani 1 1 d . U . . .
O5 O 0.9733(5) 0.6662(4) 0.9049(4) 0.0172(16) Uani 1 1 d . U . . .
O5L O 0.7645(5) 0.3548(4) 0.8502(4) 0.0134(15) Uani 1 1 d . U . . .
O5W O 1.2829(5) 0.5347(5) 0.9736(5) 0.023(2) Uani 1 1 d . U . . .
O6 O 0.9595(5) 0.6476(5) 0.7969(5) 0.0197(17) Uani 1 1 d . U . . .
O6L O 0.7971(4) 0.3314(4) 0.9295(4) 0.0096(15) Uani 1 1 d . U . . .
O6W O 1.2596(5) 0.6267(4) 0.9375(5) 0.017(2) Uani 1 1 d . U . . .
O7 O 1.0760(5) 0.6498(4) 0.7510(4) 0.0188(16) Uani 1 1 d . U . . .
O7L O 0.6947(5) 0.1889(4) 0.7165(4) 0.0140(15) Uani 1 1 d . U . . .
O7W O 0.4780(5) 0.2428(5) 0.5686(5) 0.0224(18) Uani 1 1 d . U . . .
O8 O 1.1675(5) 0.6749(4) 0.8481(4) 0.0177(16) Uani 1 1 d . U . . .
O8L O 0.5945(5) 0.1799(4) 0.6829(4) 0.0138(14) Uani 1 1 d . U . . .
O8W O 0.5281(5) 0.2402(5) 0.4859(5) 0.0228(19) Uani 1 1 d . U . . .
O9 O 1.3133(5) 0.7746(4) 1.0555(4) 0.0124(19) Uani 1 1 d . U . . .
O9L O 0.5404(5) 0.0729(4) 0.6245(4) 0.0147(15) Uani 1 1 d . U . . .
O9W O 0.5195(5) 0.1316(5) 0.4724(5) 0.0187(18) Uani 1 1 d . U . . .
O10 O 1.1439(5) 0.7881(5) 1.1095(5) 0.021(2) Uani 1 1 d . U . . .
O10L O 0.6075(4) 0.0440(4) 0.5620(4) 0.0096(16) Uani 1 1 d . U . . .
O10W O 0.2078(5) -0.0463(5) 0.5043(5) 0.0185(17) Uani 1 1 d . U . . .
O11 O 0.9090(5) 0.7267(5) 0.9288(4) 0.021(2) Uani 1 1 d . U . . .
O11L O 0.7175(5) 0.1939(4) 0.6170(4) 0.0131(15) Uani 1 1 d . U . . .
O11W O 0.2495(5) -0.1123(5) 0.5789(5) 0.0213(19) Uani 1 1 d . U . . .
O12 O 0.8843(6) 0.6920(5) 0.7327(5) 0.025(2) Uani 1 1 d . U . . .
O12L O 0.7296(5) 0.1117(4) 0.6137(4) 0.0120(16) Uani 1 1 d . U . . .
O12W O 0.3755(5) -0.0696(5) 0.5847(5) 0.0194(19) Uani 1 1 d . U . . .
O13 O 1.0886(6) 0.7164(5) 0.6810(5) 0.026(2) Uani 1 1 d . U . . .
O13W O 0.7230(5) 0.3153(4) 0.7041(4) 0.0151(16) Uani 1 1 d . U . . .
O14 O 1.2852(5) 0.7392(5) 0.8385(5) 0.024(2) Uani 1 1 d . U . . .
O14W O 0.8231(5) 0.1928(5) 0.7273(4) 0.0180(17) Uani 1 1 d . U . . .
O15 O 1.2770(5) 0.7491(4) 0.9414(4) 0.0166(17) Uani 1 1 d . U . . .
O15W O 0.7143(5) 0.2185(4) 0.8365(4) 0.0168(17) Uani 1 1 d . U . . .
O16 O 1.2031(5) 0.7940(4) 1.0352(4) 0.0175(16) Uani 1 1 d . U . . .
O16W O 0.5164(9) 0.4062(8) 0.5804(8) 0.037(3) Uani 0.75 1 d . U P . .
O17 O 1.0312(5) 0.7540(4) 1.0095(4) 0.0153(16) Uani 1 1 d . U . . .
O17W O 0.0275(6) -0.1313(6) 0.5066(5) 0.034(3) Uani 1 1 d . U . . .
O18 O 0.9655(5) 0.7457(5) 0.8527(5) 0.0200(17) Uani 1 1 d . U . . .
Na10 Na 1.0631(9) 0.7512(8) 0.5830(8) 0.032(4) Uani 0.4 1 d . U P B 2
O19 O 0.9939(5) 0.7015(4) 0.7230(4) 0.0181(17) Uani 1 1 d . U . . .
O20 O 1.1732(5) 0.7553(4) 0.8011(4) 0.0188(16) Uani 1 1 d . U . . .
O21 O 1.2776(5) 0.8352(5) 0.8933(4) 0.0200(18) Uani 1 1 d . U . . .
O22 O 1.2935(5) 0.8532(5) 1.0016(5) 0.0203(18) Uani 1 1 d . U . . .
O23 O 1.1360(5) 0.8537(4) 1.0379(4) 0.0181(17) Uani 1 1 d . U . . .
O24 O 1.0215(5) 0.8299(5) 0.9529(5) 0.0219(18) Uani 1 1 d . U . . .
O25 O 0.9990(5) 0.7987(5) 0.7821(5) 0.0212(18) Uani 1 1 d . U . . .
O26 O 1.1004(5) 0.8058(5) 0.7586(5) 0.0216(18) Uani 1 1 d . U . . .
O27 O 1.1823(5) 0.8671(5) 0.8691(5) 0.0215(17) Uani 1 1 d . U . . .
O28 O 1.1954(5) 0.8860(5) 0.9746(5) 0.0219(17) Uani 1 1 d . U . . .
O29 O 1.0868(5) 0.8606(5) 0.8901(5) 0.0235(17) Uani 1 1 d . U . . .
O30 O 1.0969(6) 0.9095(5) 0.8052(5) 0.032(3) Uani 1 1 d . U . . .
O31 O 1.3025(6) 0.9457(6) 0.9563(5) 0.036(3) Uani 1 1 d . U . . .
O32 O 1.1208(6) 0.9411(5) 0.9930(5) 0.030(3) Uani 1 1 d . U . . .
O33 O 1.0410(5) 0.5940(5) 0.8194(5) 0.0201(16) Uani 1 1 d . U . . .
O34 O 1.1365(5) 0.5627(5) 0.8431(4) 0.0183(15) Uani 1 1 d . U . . .
O35 O 1.0471(5) 0.5322(4) 0.7318(4) 0.0142(15) Uani 1 1 d . U . . .
O36 O 1.1683(5) 0.5987(4) 0.7647(4) 0.0165(15) Uani 1 1 d . U . . .
O37 O 1.2354(5) 0.5292(5) 0.8522(5) 0.0192(17) Uani 1 1 d . U . . .
O38 O 1.1660(5) 0.4309(4) 0.8709(4) 0.0136(15) Uani 1 1 d . U . . .
O39 O 1.0089(5) 0.3617(4) 0.8149(4) 0.0144(15) Uani 1 1 d . U . . .
O40 O 0.9718(5) 0.4240(4) 0.7554(4) 0.0150(14) Uani 1 1 d . U . . .
O41 O 0.9825(6) 0.5371(5) 0.6211(5) 0.028(2) Uani 1 1 d . U . . .
O42 O 1.2192(6) 0.6211(5) 0.6897(5) 0.027(2) Uani 1 1 d . U . . .
O43 O 1.3440(5) 0.5310(5) 0.8424(5) 0.027(2) Uani 1 1 d . U . . .
O44 O 1.2240(5) 0.3571(5) 0.8790(5) 0.023(2) Uani 1 1 d . U . . .
O45 O 0.9578(5) 0.2444(5) 0.7757(4) 0.018(2) Uani 1 1 d . U . . .
O46 O 0.8463(5) 0.3404(4) 0.6635(4) 0.0133(16) Uani 1 1 d . U . . .
O47 O 0.9329(5) 0.4429(5) 0.6558(4) 0.0175(17) Uani 1 1 d . U . . .
O48 O 1.0967(5) 0.5264(5) 0.6597(4) 0.0181(16) Uani 1 1 d . U . . .
O49 O 1.2656(5) 0.5701(5) 0.7695(5) 0.0202(17) Uani 1 1 d . U . . .
O50 O 1.2277(5) 0.4264(5) 0.8065(5) 0.0229(17) Uani 1 1 d . U . . .
O51 O 1.0903(5) 0.3114(4) 0.8245(4) 0.0154(16) Uani 1 1 d . U . . .
O52 O 0.9549(5) 0.3192(4) 0.7068(4) 0.0170(15) Uani 1 1 d . U . . .
O53 O 0.9229(5) 0.3383(5) 0.6055(4) 0.0194(17) Uani 1 1 d . U . . .
O54 O 0.9876(5) 0.4328(5) 0.5864(5) 0.0212(17) Uani 1 1 d . U . . .
O55 O 1.1965(5) 0.5107(5) 0.6583(5) 0.0217(18) Uani 1 1 d . U . . .
O56 O 1.2600(5) 0.4640(5) 0.7271(5) 0.0194(17) Uani 1 1 d . U . . .
O57 O 1.1541(5) 0.3104(5) 0.7607(5) 0.0229(18) Uani 1 1 d . U . . .
O58 O 1.0237(5) 0.2594(5) 0.7108(5) 0.0202(17) Uani 1 1 d . U . . .
O59 O 1.0245(5) 0.3127(5) 0.6334(4) 0.0186(16) Uani 1 1 d . U . . .
O60 O 1.0893(5) 0.4069(5) 0.6101(5) 0.0215(17) Uani 1 1 d . U . . .
O61 O 1.1502(5) 0.3634(5) 0.6787(5) 0.0221(17) Uani 1 1 d . U . . .
O62 O 1.0885(6) 0.2403(5) 0.6500(5) 0.027(2) Uani 1 1 d . U . . .
O63 O 0.9692(5) 0.3236(5) 0.5259(5) 0.024(2) Uani 1 1 d . U . . .
O64 O 1.2058(5) 0.4136(5) 0.6111(5) 0.025(2) Uani 1 1 d . U . . .
O65 O 1.0675(5) 0.4768(4) 0.8732(4) 0.0159(16) Uani 1 1 d . U . . .
O66 O 0.9534(5) 0.4849(4) 0.8352(4) 0.0144(15) Uani 1 1 d . U . . .
O67 O 0.3811(5) 0.0561(4) 0.4617(4) 0.0121(15) Uani 1 1 d . U . . .
O68 O 0.3183(5) -0.0338(4) 0.4946(4) 0.0144(16) Uani 1 1 d . U . . .
O69 O 0.2423(5) -0.0190(5) 0.4017(4) 0.0178(16) Uani 1 1 d . U . . .
O70 O 0.3181(5) -0.0139(5) 0.3542(4) 0.0164(16) Uani 1 1 d . U . . .
O71 O 0.4040(5) 0.1271(5) 0.3861(4) 0.0195(16) Uani 1 1 d . U . . .
O72 O 0.3918(5) 0.2134(5) 0.4470(4) 0.0179(16) Uani 1 1 d . U . . .
O73 O 0.2808(5) 0.1902(4) 0.5058(5) 0.0181(16) Uani 1 1 d . U . . .
O74 O 0.2258(5) 0.0763(4) 0.4699(4) 0.0173(15) Uani 1 1 d . U . . .
O75 O 0.1268(5) -0.1261(5) 0.3366(4) 0.017(2) Uani 1 1 d . U . . .
O76 O 0.2706(5) -0.0810(5) 0.2418(4) 0.0173(18) Uani 1 1 d . U . . .
O77 O 0.4322(5) 0.1555(5) 0.2990(5) 0.024(2) Uani 1 1 d . U . . .
O78 O 0.4055(5) 0.3088(5) 0.4070(5) 0.0218(19) Uani 1 1 d . U . . .
O79 O 0.2144(5) 0.2545(5) 0.4813(5) 0.023(2) Uani 1 1 d . U . . .
O80 O 0.0974(5) 0.0441(4) 0.4577(4) 0.0158(17) Uani 1 1 d . U . . .
O81 O 0.1309(5) -0.0279(4) 0.4000(4) 0.0165(16) Uani 1 1 d . U . . .
O82 O 0.1960(5) -0.0505(5) 0.2922(4) 0.0180(16) Uani 1 1 d . U . . .
O83 O 0.3462(5) 0.0408(5) 0.2783(4) 0.0186(17) Uani 1 1 d . U . . .
O84 O 0.3523(5) 0.1905(5) 0.3371(5) 0.0199(17) Uani 1 1 d . U . . .
O85 O 0.3104(5) 0.2644(4) 0.4441(4) 0.0185(17) Uani 1 1 d . U . . .
O86 O 0.1660(5) 0.1318(4) 0.4219(4) 0.0168(16) Uani 1 1 d . U . . .
O87 O 0.0703(5) 0.0290(5) 0.3450(5) 0.0202(17) Uani 1 1 d . U . . .
O88 O 0.0828(5) -0.0539(4) 0.2855(4) 0.0180(17) Uani 1 1 d . U . . .
O89 O 0.2194(5) -0.0053(5) 0.2136(4) 0.0193(17) Uani 1 1 d . U . . .
O90 O 0.2974(5) 0.1101(5) 0.2344(4) 0.0200(17) Uani 1 1 d . U . . .
O91 O 0.2749(5) 0.2419(5) 0.3326(5) 0.0209(17) Uani 1 1 d . U . . .
O92 O 0.1833(5) 0.2123(5) 0.3706(5) 0.0222(18) Uani 1 1 d . U . . .
O93 O 0.1207(5) 0.1049(5) 0.2952(5) 0.0228(17) Uani 1 1 d . U . . .
O94 O 0.1356(5) 0.0229(5) 0.2353(4) 0.0188(17) Uani 1 1 d . U . . .
O95 O 0.2075(5) 0.1321(5) 0.2569(5) 0.0204(16) Uani 1 1 d . U . . .
O96 O 0.1458(6) 0.2043(5) 0.2569(5) 0.026(2) Uani 1 1 d . U . . .
O97 O 0.0131(5) -0.0014(5) 0.2256(4) 0.021(2) Uani 1 1 d . U . . .
O98 O 0.1724(5) 0.0581(5) 0.1498(5) 0.023(2) Uani 1 1 d . U . . .
O99 O 0.3606(5) 0.1406(4) 0.5128(4) 0.0149(15) Uani 1 1 d . U . . .
O100 O 0.3082(5) 0.0661(4) 0.5615(4) 0.0164(15) Uani 1 1 d . U . . .
O101 O 0.3590(5) 0.1884(4) 0.6094(4) 0.0145(15) Uani 1 1 d . U . . .
O102 O 0.3668(5) 0.0000(5) 0.6785(4) 0.0182(16) Uani 1 1 d . U . . .
O103 O 0.2511(5) 0.0030(5) 0.6222(4) 0.0189(16) Uani 1 1 d . U . . .
O104 O 0.2382(5) 0.1200(5) 0.5763(4) 0.0185(16) Uani 1 1 d . U . . .
O105 O 0.5063(5) 0.1021(4) 0.7101(4) 0.0172(15) Uani 1 1 d . U . . .
O106 O 0.4837(5) 0.1813(4) 0.6693(4) 0.0155(14) Uani 1 1 d . U . . .
O107 O 0.3696(5) 0.3044(5) 0.6318(5) 0.0207(18) Uani 1 1 d . U . . .
O108 O 0.1581(5) 0.1551(5) 0.6070(5) 0.024(2) Uani 1 1 d . U . . .
O109 O 0.1616(5) -0.0439(5) 0.6638(5) 0.0214(18) Uani 1 1 d . U . . .
O110 O 0.3622(5) -0.0546(5) 0.7592(5) 0.023(2) Uani 1 1 d . U . . .
O111 O 0.6004(5) 0.1295(4) 0.8186(4) 0.018(2) Uani 1 1 d . U . . .
O112 O 0.5966(5) 0.2919(4) 0.7430(4) 0.0159(16) Uani 1 1 d . U . . .
O113 O 0.4717(5) 0.2794(4) 0.6834(4) 0.0145(15) Uani 1 1 d . U . . .
O114 O 0.2973(5) 0.2144(4) 0.6644(4) 0.0161(16) Uani 1 1 d . U . . .
O115 O 0.1779(5) 0.0583(5) 0.6336(5) 0.0231(18) Uani 1 1 d . U . . .
O116 O 0.2967(5) 0.0156(4) 0.7311(4) 0.0164(16) Uani 1 1 d . U . . .
O117 O 0.4731(5) 0.0430(4) 0.7784(4) 0.0163(17) Uani 1 1 d . U . . .
O118 O 0.5367(5) 0.2004(4) 0.7796(4) 0.0155(15) Uani 1 1 d . U . . .
O119 O 0.5184(5) 0.2965(4) 0.7971(5) 0.0191(17) Uani 1 1 d . U . . .
O120 O 0.4099(5) 0.3031(5) 0.7440(5) 0.0191(17) Uani 1 1 d . U . . .
O121 O 0.2275(5) 0.1642(5) 0.7162(5) 0.0209(17) Uani 1 1 d . U . . .
O122 O 0.2254(5) 0.0676(5) 0.7457(5) 0.0191(17) Uani 1 1 d . U . . .
O123 O 0.4016(5) 0.0587(4) 0.8318(4) 0.0171(17) Uani 1 1 d . U . . .
O124 O 0.5165(5) 0.1514(4) 0.8560(4) 0.0172(17) Uani 1 1 d . U . . .
O125 O 0.4593(5) 0.2183(5) 0.8427(4) 0.0180(16) Uani 1 1 d . U . . .
O126 O 0.3509(5) 0.2256(5) 0.7904(5) 0.0208(17) Uani 1 1 d . U . . .
O127 O 0.3500(5) 0.1364(5) 0.8198(5) 0.0199(16) Uani 1 1 d . U . . .
O128 O 0.4533(6) 0.1573(5) 0.9222(5) 0.030(3) Uani 1 1 d . U . . .
O129 O 0.4611(5) 0.3298(5) 0.8617(5) 0.026(2) Uani 1 1 d . U . . .
O130 O 0.2555(6) 0.1675(5) 0.8259(5) 0.029(3) Uani 1 1 d . U . . .
O131 O 0.4942(5) 0.1449(4) 0.5727(4) 0.0171(15) Uani 1 1 d . U . . .
O132 O 0.4204(5) 0.0585(4) 0.6036(4) 0.0153(15) Uani 1 1 d . U . . .
O133 O 1.0707(5) 0.7500(5) 0.8264(4) 0.0193(15) Uani 1 1 d . U . . .
O134 O 1.0851(5) 0.7722(4) 0.9434(4) 0.0174(15) Uani 1 1 d . U . . .
O135 O 1.1865(5) 0.7792(4) 0.9176(4) 0.0171(15) Uani 1 1 d . U . . .
O136 O 1.0287(5) 0.4202(4) 0.6827(4) 0.0170(15) Uani 1 1 d . U . . .
O137 O 1.1631(5) 0.4772(5) 0.7330(5) 0.0202(15) Uani 1 1 d . U . . .
O138 O 1.0905(5) 0.3708(4) 0.7563(4) 0.0163(15) Uani 1 1 d . U . . .
O139 O 0.2581(5) 0.1610(5) 0.3799(5) 0.0197(15) Uani 1 1 d . U . . .
O140 O 0.2736(5) 0.0699(4) 0.3121(4) 0.0173(15) Uani 1 1 d . U . . .
O141 O 0.1796(5) 0.0418(4) 0.3518(4) 0.0173(15) Uani 1 1 d . U . . .
O142 O 0.4170(5) 0.2078(5) 0.7260(4) 0.0186(15) Uani 1 1 d . U . . .
O143 O 0.4179(5) 0.1068(4) 0.7597(4) 0.0173(15) Uani 1 1 d . U . . .
O144 O 0.2965(5) 0.1154(5) 0.6985(5) 0.0191(15) Uani 1 1 d . U . . .
C1 C 0.8672(7) 0.3324(6) 0.8214(6) 0.0136(16) Uani 1 1 d . U . . .
C2 C 0.9070(7) 0.3622(6) 0.8843(6) 0.0120(17) Uani 1 1 d . U . . .
H2 H 0.911829 0.332380 0.903198 0.014 Uiso 1 1 calc R U . . .
C3 C 0.8788(7) 0.3962(6) 0.9122(6) 0.0112(17) Uani 1 1 d . U . . .
H3 H 0.884129 0.432195 0.900647 0.013 Uiso 1 1 calc R U . . .
C4 C 0.8070(7) 0.3574(6) 0.8940(6) 0.0113(17) Uani 1 1 d . U . . .
C5 C 0.6363(7) 0.1601(6) 0.6854(6) 0.0136(16) Uani 1 1 d . U . . .
C6 C 0.6104(7) 0.1007(6) 0.6443(6) 0.0153(17) Uani 1 1 d . U . . .
H6 H 0.628930 0.076911 0.664031 0.018 Uiso 1 1 calc R U . . .
C7 C 0.6230(7) 0.1022(6) 0.5921(6) 0.0142(17) Uani 1 1 d . U . . .
H7 H 0.596349 0.117672 0.567235 0.017 Uiso 1 1 calc R U . . .
C8 C 0.6947(7) 0.1395(6) 0.6090(6) 0.0108(17) Uani 1 1 d . U . . .

loop_
_atom_site_aniso_label
_atom_site_aniso_U_11
_atom_site_aniso_U_22
_atom_site_aniso_U_33
_atom_site_aniso_U_23
_atom_site_aniso_U_13
_atom_site_aniso_U_12
W1 0.0121(3) 0.0093(3) 0.0064(3) 0.0039(2) 0.0017(2) 0.0049(2)
W2 0.0146(3) 0.0111(3) 0.0122(3) 0.0050(2) 0.0020(2) 0.0034(2)
W3 0.0187(3) 0.0102(3) 0.0097(3) 0.0041(2) 0.0022(2) 0.0076(2)
W4 0.0186(3) 0.0139(3) 0.0149(3) 0.0060(2) 0.0028(2) 0.0102(2)
W5 0.0236(3) 0.0133(3) 0.0130(3) 0.0083(2) 0.0006(3) 0.0092(3)
W6 0.0291(4) 0.0142(3) 0.0131(3) 0.0102(2) 0.0069(3) 0.0058(3)
W7 0.0200(3) 0.0144(3) 0.0170(3) 0.0070(2) 0.0078(3) 0.0023(2)
W8 0.0241(3) 0.0111(3) 0.0195(3) 0.0086(3) 0.0038(3) 0.0029(3)
W9 0.0267(4) 0.0110(3) 0.0156(3) 0.0067(2) 0.0014(3) 0.0089(3)
W10 0.0315(4) 0.0124(3) 0.0170(3) 0.0110(3) 0.0039(3) 0.0076(3)
W11 0.0159(3) 0.0118(3) 0.0098(3) 0.0053(2) 0.0050(2) 0.0047(2)
W12 0.0232(3) 0.0149(3) 0.0086(3) 0.0060(2) 0.0062(2) 0.0067(3)
W13 0.0243(3) 0.0180(3) 0.0198(3) 0.0075(3) 0.0148(3) 0.0055(3)
W14 0.0158(3) 0.0200(3) 0.0228(3) 0.0040(3) 0.0106(3) 0.0058(3)
W15 0.0145(3) 0.0154(3) 0.0183(3) 0.0043(2) 0.0046(2) 0.0088(2)
W16 0.0144(3) 0.0104(3) 0.0119(3) 0.0040(2) 0.0043(2) 0.0058(2)
W17 0.0147(3) 0.0121(3) 0.0083(3) 0.0040(2) 0.0029(2) 0.0048(2)
W18 0.0241(3) 0.0159(3) 0.0113(3) 0.0041(2) 0.0090(3) 0.0068(3)
W19 0.0253(4) 0.0200(3) 0.0220(3) 0.0048(3) 0.0160(3) 0.0075(3)
W20 0.0194(3) 0.0145(3) 0.0189(3) 0.0032(2) 0.0095(3) 0.0078(3)
W21 0.0113(3) 0.0091(3) 0.0072(3) 0.0038(2) 0.0025(2) 0.0043(2)
W22 0.0107(3) 0.0103(3) 0.0091(3) 0.0041(2) 0.0022(2) 0.0060(2)
W23 0.0108(3) 0.0122(3) 0.0115(3) 0.0049(2) 0.0015(2) 0.0056(2)
W24 0.0159(3) 0.0152(3) 0.0099(3) 0.0064(2) 0.0041(2) 0.0087(2)
W25 0.0173(3) 0.0189(3) 0.0157(3) 0.0112(3) 0.0055(2) 0.0066(3)
W26 0.0198(3) 0.0142(3) 0.0210(3) 0.0106(3) 0.0026(3) 0.0080(3)
W27 0.0207(3) 0.0160(3) 0.0197(3) 0.0066(3) 0.0024(3) 0.0131(3)
W28 0.0106(3) 0.0174(3) 0.0156(3) 0.0048(2) 0.0025(2) 0.0084(2)
W29 0.0139(3) 0.0184(3) 0.0162(3) 0.0077(2) -0.0006(2) 0.0087(2)
W30 0.0200(3) 0.0178(3) 0.0139(3) 0.0101(2) 0.0025(2) 0.0092(3)
W31 0.0205(3) 0.0169(3) 0.0200(3) 0.0103(3) 0.0012(3) 0.0113(3)
W32 0.0108(3) 0.0120(3) 0.0129(3) 0.0045(2) 0.0022(2) 0.0068(2)
W33 0.0150(3) 0.0126(3) 0.0186(3) 0.0040(2) 0.0064(2) 0.0082(2)
W34 0.0124(3) 0.0179(3) 0.0222(3) 0.0058(3) 0.0076(3) 0.0085(2)
W35 0.0117(3) 0.0162(3) 0.0158(3) 0.0043(2) 0.0060(2) 0.0041(2)
W36 0.0140(3) 0.0145(3) 0.0112(3) 0.0063(2) 0.0035(2) 0.0036(2)
W37 0.0112(3) 0.0138(3) 0.0095(3) 0.0046(2) 0.0024(2) 0.0038(2)
W38 0.0114(3) 0.0110(3) 0.0136(3) 0.0028(2) 0.0042(2) 0.0043(2)
W39 0.0172(3) 0.0162(3) 0.0167(3) 0.0004(2) 0.0070(3) 0.0063(2)
W40 0.0161(3) 0.0208(3) 0.0198(3) 0.0020(3) 0.0101(3) 0.0059(3)
W41 0.0175(3) 0.0206(3) 0.0114(3) 0.0042(2) 0.0060(2) 0.0051(3)
W42 0.0084(3) 0.0109(3) 0.0094(3) 0.0035(2) 0.0017(2) 0.0051(2)
Ho1 0.0135(3) 0.0110(3) 0.0077(3) 0.0053(2) 0.0017(3) 0.0064(3)
Ho2 0.0114(3) 0.0122(3) 0.0114(3) 0.0040(3) 0.0032(3) 0.0052(3)
Ho3 0.0117(3) 0.0117(3) 0.0130(3) 0.0061(3) 0.0031(3) 0.0055(3)
Ho4 0.0101(3) 0.0111(3) 0.0108(3) 0.0049(3) 0.0033(3) 0.0047(3)
Sb1 0.0173(5) 0.0117(5) 0.0092(5) 0.0067(4) 0.0031(4) 0.0067(4)
Sb2 0.0136(5) 0.0115(5) 0.0119(5) 0.0044(4) 0.0055(4) 0.0049(4)
Sb3 0.0114(5) 0.0120(5) 0.0117(5) 0.0063(4) 0.0024(4) 0.0065(4)
Sb4 0.0105(5) 0.0114(5) 0.0107(5) 0.0038(4) 0.0038(4) 0.0043(4)
Na1 0.015(2) 0.018(2) 0.012(2) 0.0043(18) 0.0042(17) 0.0062(17)
Na2 0.013(2) 0.013(2) 0.011(2) 0.0038(17) 0.0036(17) 0.0026(17)
Na3 0.017(2) 0.017(2) 0.018(2) 0.0045(18) 0.0071(18) 0.0064(18)
Na4 0.025(3) 0.022(3) 0.022(3) 0.009(2) 0.011(2) 0.009(2)
Na5 0.026(3) 0.024(3) 0.023(3) 0.005(2) 0.011(2) 0.013(2)
Na6 0.018(4) 0.018(4) 0.015(4) 0.005(3) 0.007(3) 0.009(3)
Na7 0.030(5) 0.026(4) 0.033(5) 0.014(3) 0.008(3) 0.015(3)
Na8 0.027(4) 0.026(4) 0.025(4) 0.009(3) 0.013(3) 0.010(3)
Na9 0.019(3) 0.019(3) 0.018(4) 0.005(3) 0.007(3) 0.009(3)
O1 0.014(2) 0.015(3) 0.014(3) 0.010(2) 0.007(2) 0.004(2)
O1L 0.014(2) 0.015(2) 0.013(2) 0.003(2) 0.005(2) 0.003(2)
O1W 0.023(4) 0.012(4) 0.018(4) 0.003(3) 0.005(3) 0.005(3)
O2 0.017(3) 0.011(3) 0.015(3) 0.005(2) 0.005(2) 0.007(2)
O2L 0.014(2) 0.012(2) 0.009(2) 0.0057(19) 0.0075(18) 0.0048(18)
O2W 0.020(3) 0.019(3) 0.017(3) 0.009(3) 0.007(3) 0.006(2)
O3 0.020(2) 0.017(2) 0.014(2) 0.002(2) 0.005(2) 0.011(2)
O3L 0.012(2) 0.012(2) 0.010(2) 0.008(2) 0.005(2) 0.006(2)
O3W 0.018(4) 0.031(5) 0.023(5) 0.008(4) 0.003(4) 0.006(4)
O4 0.017(3) 0.015(3) 0.016(3) 0.010(2) 0.005(2) 0.005(2)
O4L 0.014(3) 0.011(3) 0.007(3) 0.004(2) 0.002(2) 0.008(2)
O4W 0.020(3) 0.019(3) 0.016(3) 0.009(3) 0.012(3) 0.007(3)
O5 0.017(2) 0.015(2) 0.017(2) 0.009(2) 0.003(2) 0.008(2)
O5L 0.013(2) 0.014(2) 0.012(2) 0.004(2) 0.006(2) 0.005(2)
O5W 0.016(4) 0.023(4) 0.027(5) 0.011(4) 0.005(4) 0.007(3)
O6 0.021(3) 0.017(3) 0.021(3) 0.006(2) 0.006(2) 0.012(2)
O6L 0.012(3) 0.007(3) 0.010(3) 0.003(2) 0.006(2) 0.003(2)
O6W 0.010(4) 0.014(4) 0.022(4) 0.004(3) 0.004(3) 0.003(3)
O7 0.022(2) 0.015(2) 0.017(2) 0.007(2) 0.007(2) 0.007(2)
O7L 0.013(2) 0.017(2) 0.012(2) 0.005(2) 0.007(2) 0.005(2)
O7W 0.022(3) 0.019(3) 0.022(3) 0.008(2) 0.005(2) 0.008(2)
O8 0.018(2) 0.016(2) 0.018(2) 0.003(2) 0.007(2) 0.009(2)
O8L 0.013(2) 0.015(2) 0.014(2) 0.0025(19) 0.0061(19) 0.0079(18)
O8W 0.021(3) 0.019(3) 0.025(3) 0.009(3) 0.011(3) 0.004(2)
O9 0.011(4) 0.010(4) 0.015(4) 0.005(3) 0.004(3) 0.006(3)
O9L 0.015(2) 0.016(2) 0.014(2) 0.007(2) 0.004(2) 0.010(2)
O9W 0.017(3) 0.021(3) 0.020(3) 0.007(3) 0.007(2) 0.011(2)
O10 0.020(3) 0.019(3) 0.021(3) 0.008(3) 0.004(3) 0.008(3)
O10L 0.009(3) 0.013(3) 0.010(3) 0.003(2) 0.006(2) 0.008(2)
O10W 0.014(3) 0.019(3) 0.021(3) 0.007(2) 0.004(2) 0.009(2)
O11 0.027(4) 0.016(4) 0.016(4) 0.001(3) 0.007(4) 0.011(4)
O11L 0.014(2) 0.016(2) 0.011(2) 0.002(2) 0.009(2) 0.006(2)
O11W 0.018(3) 0.017(3) 0.024(3) 0.006(3) 0.005(2) 0.007(2)
O12 0.031(5) 0.020(4) 0.020(4) 0.009(4) 0.003(4) 0.014(4)
O12L 0.014(3) 0.013(3) 0.010(3) 0.006(2) 0.007(2) 0.006(2)
O12W 0.019(3) 0.021(3) 0.018(3) 0.007(3) 0.006(3) 0.011(3)
O13 0.028(3) 0.022(3) 0.022(3) 0.010(3) 0.009(3) 0.005(3)
O13W 0.014(2) 0.016(2) 0.014(2) 0.005(2) 0.005(2) 0.006(2)
O14 0.017(4) 0.024(4) 0.026(4) 0.003(4) 0.015(4) 0.001(3)
O14W 0.015(3) 0.019(3) 0.017(3) 0.001(2) 0.007(2) 0.005(2)
O15 0.017(3) 0.015(3) 0.017(3) 0.008(2) 0.007(2) 0.005(2)
O15W 0.015(3) 0.016(3) 0.015(3) 0.004(2) 0.004(2) 0.005(2)
O16 0.019(2) 0.014(2) 0.018(3) -0.001(2) 0.003(2) 0.013(2)
O16W 0.038(4) 0.035(4) 0.037(4) 0.012(3) 0.014(3) 0.017(3)
O17 0.017(3) 0.015(3) 0.019(3) 0.009(2) 0.008(2) 0.010(2)
O17W 0.031(4) 0.034(4) 0.035(4) 0.009(3) 0.014(3) 0.014(3)
O18 0.020(3) 0.016(3) 0.021(3) 0.011(2) 0.004(2) 0.009(2)
Na10 0.034(5) 0.031(5) 0.029(5) 0.011(3) 0.016(3) 0.012(3)
O19 0.022(3) 0.016(3) 0.016(3) 0.008(2) 0.009(2) 0.007(2)
O20 0.022(2) 0.015(2) 0.017(2) 0.009(2) 0.008(2) 0.006(2)
O21 0.022(3) 0.016(3) 0.017(3) 0.008(2) 0.008(2) 0.004(2)
O22 0.020(3) 0.017(3) 0.018(3) 0.003(2) 0.005(2) 0.007(2)
O23 0.022(3) 0.015(3) 0.018(3) 0.006(2) 0.007(2) 0.011(2)
O24 0.023(3) 0.018(3) 0.021(3) 0.010(2) 0.004(2) 0.010(2)
O25 0.024(3) 0.018(3) 0.022(3) 0.007(2) 0.007(2) 0.013(2)
O26 0.024(3) 0.018(3) 0.019(3) 0.012(2) 0.006(2) 0.006(2)
O27 0.024(3) 0.016(3) 0.020(3) 0.012(2) 0.005(2) 0.006(2)
O28 0.022(3) 0.018(3) 0.022(3) 0.006(2) 0.005(2) 0.009(2)
O29 0.026(3) 0.018(2) 0.021(3) 0.010(2) 0.003(2) 0.009(2)
O30 0.032(5) 0.018(5) 0.037(5) 0.016(4) 0.005(4) 0.006(4)
O31 0.034(5) 0.029(5) 0.031(5) 0.015(4) 0.011(4) 0.004(4)
O32 0.036(5) 0.017(4) 0.033(5) 0.014(4) 0.003(4) 0.014(4)
O33 0.019(2) 0.016(2) 0.019(2) 0.007(2) 0.003(2) 0.006(2)
O34 0.017(2) 0.019(2) 0.017(2) 0.002(2) 0.007(2) 0.0087(19)
O35 0.019(2) 0.015(2) 0.013(2) 0.004(2) 0.010(2) 0.009(2)
O36 0.019(2) 0.017(2) 0.016(2) 0.003(2) 0.009(2) 0.010(2)
O37 0.019(3) 0.018(3) 0.021(3) 0.005(2) 0.008(2) 0.009(2)
O38 0.016(2) 0.018(2) 0.012(2) 0.005(2) 0.011(2) 0.008(2)
O39 0.016(2) 0.015(2) 0.014(2) 0.006(2) 0.006(2) 0.0095(19)
O40 0.016(2) 0.015(2) 0.014(2) 0.0064(19) 0.0064(19) 0.0060(18)
O41 0.032(5) 0.028(5) 0.022(4) 0.013(4) 0.010(4) 0.011(4)
O42 0.030(5) 0.029(5) 0.017(4) 0.006(4) 0.017(4) 0.004(4)
O43 0.022(4) 0.026(5) 0.032(5) -0.001(4) 0.011(4) 0.014(4)
O44 0.025(4) 0.019(4) 0.023(5) 0.001(4) 0.004(4) 0.016(4)
O45 0.017(4) 0.020(4) 0.018(4) 0.006(3) 0.006(3) 0.011(3)
O46 0.012(3) 0.015(3) 0.013(3) 0.007(2) 0.007(2) 0.003(2)
O47 0.020(3) 0.018(3) 0.014(3) 0.005(2) 0.006(2) 0.009(2)
O48 0.022(2) 0.021(2) 0.012(2) 0.003(2) 0.012(2) 0.006(2)
O49 0.019(3) 0.021(3) 0.020(3) 0.005(2) 0.011(2) 0.006(2)
O50 0.022(3) 0.022(3) 0.021(3) 0.006(2) 0.006(2) 0.010(2)
O51 0.021(3) 0.017(3) 0.012(3) 0.002(2) 0.008(2) 0.011(2)
O52 0.020(2) 0.016(2) 0.015(2) 0.006(2) 0.010(2) 0.005(2)
O53 0.019(3) 0.020(3) 0.018(3) 0.006(2) 0.005(2) 0.010(2)
O54 0.026(3) 0.021(3) 0.015(3) 0.004(2) 0.010(2) 0.008(2)
O55 0.022(3) 0.021(3) 0.021(3) 0.007(2) 0.014(2) 0.004(2)
O56 0.019(3) 0.022(3) 0.021(3) 0.004(2) 0.016(2) 0.009(2)
O57 0.022(3) 0.022(3) 0.020(3) 0.006(2) 0.006(2) 0.009(2)
O58 0.021(3) 0.017(3) 0.021(3) 0.009(2) 0.003(2) 0.012(2)
O59 0.022(2) 0.019(2) 0.018(3) 0.004(2) 0.010(2) 0.011(2)
O60 0.023(3) 0.023(3) 0.018(3) 0.003(2) 0.012(2) 0.008(2)
O61 0.023(2) 0.024(3) 0.021(3) 0.004(2) 0.012(2) 0.010(2)
O62 0.027(5) 0.028(5) 0.026(5) 0.009(4) 0.011(4) 0.014(4)
O63 0.026(3) 0.023(3) 0.020(3) 0.003(3) 0.011(3) 0.007(3)
O64 0.026(5) 0.032(5) 0.019(5) 0.002(4) 0.017(4) 0.010(4)
O65 0.017(2) 0.015(2) 0.014(2) 0.003(2) 0.005(2) 0.008(2)
O66 0.016(2) 0.013(2) 0.014(2) 0.006(2) 0.005(2) 0.006(2)
O67 0.013(2) 0.016(3) 0.012(3) 0.008(2) 0.007(2) 0.008(2)
O68 0.012(3) 0.017(3) 0.015(3) 0.006(2) 0.007(2) 0.008(2)
O69 0.015(2) 0.018(2) 0.018(2) 0.006(2) 0.002(2) 0.010(2)
O70 0.014(3) 0.020(3) 0.015(3) 0.007(2) 0.005(2) 0.008(2)
O71 0.020(2) 0.022(2) 0.016(2) 0.008(2) 0.007(2) 0.008(2)
O72 0.018(2) 0.018(2) 0.019(2) 0.006(2) 0.008(2) 0.010(2)
O73 0.018(2) 0.015(2) 0.021(2) 0.004(2) 0.006(2) 0.010(2)
O74 0.015(2) 0.018(2) 0.019(2) 0.007(2) 0.006(2) 0.0089(19)
O75 0.015(4) 0.019(4) 0.017(4) 0.008(3) 0.007(3) 0.008(3)
O76 0.019(3) 0.021(3) 0.014(3) 0.007(3) 0.009(2) 0.009(2)
O77 0.024(4) 0.027(5) 0.019(4) 0.014(4) 0.011(4) 0.007(4)
O78 0.022(3) 0.019(3) 0.023(3) 0.013(3) 0.006(2) 0.009(2)
O79 0.022(5) 0.026(5) 0.016(4) 0.002(4) 0.004(4) 0.013(4)
O80 0.014(3) 0.018(3) 0.018(3) 0.010(2) 0.008(2) 0.007(2)
O81 0.017(3) 0.015(3) 0.018(3) 0.006(2) 0.005(2) 0.009(2)
O82 0.019(2) 0.019(2) 0.017(3) 0.007(2) 0.006(2) 0.010(2)
O83 0.020(3) 0.023(3) 0.015(3) 0.008(2) 0.007(2) 0.012(2)
O84 0.020(2) 0.018(2) 0.020(3) 0.013(2) 0.005(2) 0.007(2)
O85 0.022(3) 0.016(3) 0.018(3) 0.003(2) 0.008(2) 0.011(2)
O86 0.017(2) 0.019(2) 0.016(2) 0.005(2) 0.008(2) 0.010(2)
O87 0.018(3) 0.020(3) 0.021(3) 0.008(2) 0.004(2) 0.010(2)
O88 0.019(3) 0.016(3) 0.018(3) 0.008(2) 0.005(2) 0.010(2)
O89 0.020(3) 0.020(3) 0.017(3) 0.007(2) 0.006(2) 0.010(2)
O90 0.022(3) 0.021(3) 0.017(3) 0.011(2) 0.007(2) 0.008(2)
O91 0.021(3) 0.017(3) 0.022(3) 0.012(2) 0.006(2) 0.007(2)
O92 0.024(3) 0.018(3) 0.022(3) 0.011(2) 0.003(2) 0.011(2)
O93 0.021(3) 0.020(3) 0.025(3) 0.012(2) 0.005(2) 0.009(2)
O94 0.021(3) 0.017(3) 0.017(3) 0.010(2) 0.005(2) 0.009(2)
O95 0.022(2) 0.019(2) 0.019(3) 0.009(2) 0.004(2) 0.010(2)
O96 0.029(5) 0.021(5) 0.025(5) 0.008(4) 0.003(4) 0.015(4)
O97 0.016(4) 0.025(4) 0.016(4) 0.008(4) 0.003(3) 0.007(3)
O98 0.030(5) 0.025(5) 0.016(4) 0.011(4) 0.005(4) 0.017(4)
O99 0.015(2) 0.015(2) 0.016(2) 0.009(2) 0.0073(19) 0.0053(19)
O100 0.015(2) 0.016(2) 0.018(2) 0.009(2) 0.0051(19) 0.0077(19)
O101 0.016(2) 0.016(2) 0.016(2) 0.005(2) 0.0063(19) 0.0112(19)
O102 0.015(2) 0.018(2) 0.019(3) 0.007(2) 0.006(2) 0.005(2)
O103 0.019(2) 0.017(2) 0.018(3) 0.008(2) 0.007(2) 0.006(2)
O104 0.018(2) 0.020(2) 0.018(2) 0.004(2) 0.008(2) 0.010(2)
O105 0.015(2) 0.016(2) 0.018(2) 0.007(2) 0.005(2) 0.007(2)
O106 0.015(2) 0.017(2) 0.015(2) 0.0061(19) 0.0062(18) 0.0071(18)
O107 0.020(3) 0.019(3) 0.022(3) 0.007(2) 0.009(2) 0.008(2)
O108 0.023(4) 0.017(4) 0.028(5) 0.013(4) 0.003(4) 0.009(3)
O109 0.021(3) 0.022(3) 0.023(3) 0.010(2) 0.013(2) 0.007(2)
O110 0.017(4) 0.023(4) 0.026(5) 0.011(4) 0.012(4) 0.003(3)
O111 0.013(4) 0.017(4) 0.018(4) 0.003(3) 0.002(3) 0.007(3)
O112 0.015(3) 0.016(3) 0.014(3) 0.005(2) 0.007(2) 0.004(2)
O113 0.016(2) 0.018(2) 0.014(2) 0.004(2) 0.009(2) 0.009(2)
O114 0.017(2) 0.018(2) 0.016(2) 0.005(2) 0.010(2) 0.009(2)
O115 0.021(3) 0.022(3) 0.023(3) 0.003(2) 0.009(2) 0.008(2)
O116 0.016(2) 0.019(2) 0.017(2) 0.004(2) 0.010(2) 0.008(2)
O117 0.016(3) 0.016(3) 0.018(3) 0.007(2) 0.004(2) 0.010(2)
O118 0.016(2) 0.016(2) 0.016(2) 0.006(2) 0.008(2) 0.008(2)
O119 0.017(3) 0.016(3) 0.020(3) 0.007(2) 0.004(2) 0.006(2)
O120 0.017(3) 0.018(3) 0.022(3) 0.005(2) 0.007(2) 0.010(2)
O121 0.022(3) 0.020(3) 0.023(3) 0.004(2) 0.012(2) 0.010(2)
O122 0.018(3) 0.022(3) 0.020(3) 0.005(2) 0.011(2) 0.009(2)
O123 0.017(3) 0.018(3) 0.016(3) 0.009(2) 0.010(2) 0.003(2)
O124 0.014(3) 0.019(3) 0.017(3) 0.008(2) 0.006(2) 0.004(2)
O125 0.017(2) 0.018(3) 0.018(3) 0.005(2) 0.008(2) 0.007(2)
O126 0.020(3) 0.020(3) 0.021(3) 0.004(2) 0.010(2) 0.007(2)
O127 0.017(2) 0.021(3) 0.020(3) 0.006(2) 0.009(2) 0.006(2)
O128 0.029(5) 0.031(5) 0.023(5) 0.004(4) 0.008(4) 0.009(4)
O129 0.024(4) 0.027(5) 0.026(5) 0.006(4) 0.013(4) 0.008(4)
O130 0.029(5) 0.037(5) 0.021(5) 0.004(4) 0.018(4) 0.011(4)
O131 0.015(2) 0.018(2) 0.016(2) 0.007(2) 0.007(2) 0.0061(19)
O132 0.013(2) 0.016(2) 0.017(2) 0.009(2) 0.007(2) 0.004(2)
O133 0.021(2) 0.016(2) 0.019(2) 0.010(2) 0.006(2) 0.0067(19)
O134 0.021(2) 0.015(2) 0.017(2) 0.005(2) 0.007(2) 0.0095(19)
O135 0.020(2) 0.013(2) 0.017(2) 0.010(2) 0.005(2) 0.007(2)
O136 0.020(2) 0.017(2) 0.016(2) 0.003(2) 0.011(2) 0.0083(19)
O137 0.020(2) 0.020(2) 0.019(2) 0.004(2) 0.0109(19) 0.0071(19)
O138 0.018(2) 0.018(2) 0.015(2) 0.006(2) 0.0110(19) 0.0061(19)
O139 0.018(2) 0.018(2) 0.020(2) 0.008(2) 0.0034(19) 0.0097(19)
O140 0.019(2) 0.018(2) 0.016(2) 0.006(2) 0.007(2) 0.0095(19)
O141 0.016(2) 0.018(2) 0.019(2) 0.006(2) 0.003(2) 0.0128(19)
O142 0.018(2) 0.018(2) 0.018(2) 0.002(2) 0.0049(19) 0.0109(19)
O143 0.018(2) 0.017(2) 0.016(2) 0.005(2) 0.007(2) 0.008(2)
O144 0.017(2) 0.020(2) 0.020(2) 0.004(2) 0.009(2) 0.0082(19)
C1 0.014(2) 0.014(2) 0.012(2) 0.0038(19) 0.0057(18) 0.0060(18)
C2 0.013(2) 0.013(2) 0.011(2) 0.004(2) 0.0062(19) 0.0058(19)
C3 0.013(2) 0.012(2) 0.010(2) 0.005(2) 0.0063(19) 0.0047(19)
C4 0.013(2) 0.012(2) 0.010(2) 0.005(2) 0.0064(19) 0.0033(19)
C5 0.014(2) 0.015(2) 0.013(2) 0.0048(19) 0.0053(18) 0.0071(18)
C6 0.015(2) 0.016(2) 0.014(2) 0.005(2) 0.0054(19) 0.0065(19)
C7 0.014(2) 0.015(2) 0.013(2) 0.005(2) 0.0060(19) 0.0072(19)
C8 0.011(2) 0.013(2) 0.010(2) 0.004(2) 0.0054(19) 0.0067(19)

loop_
_atom_type_symbol
_atom_type_description
_atom_type_scat_dispersion_real
_atom_type_scat_dispersion_imag
_atom_type_scat_source
C C 0.0033 0.0016 'International Tables Vol C Tables 4.2.6.8 and 6.1.1.4'
H H 0.0000 0.0000 'International Tables Vol C Tables 4.2.6.8 and 6.1.1.4'
Ho Ho -0.2175 4.6783 'International Tables Vol C Tables 4.2.6.8 and 6.1.1.4'
Na Na 0.0362 0.0249 'International Tables Vol C Tables 4.2.6.8 and 6.1.1.4'
O O 0.0106 0.0060 'International Tables Vol C Tables 4.2.6.8 and 6.1.1.4'
Sb Sb -0.5866 1.5461 'International Tables Vol C Tables 4.2.6.8 and 6.1.1.4'
W W -0.8490 6.8722 'International Tables Vol C Tables 4.2.6.8 and 6.1.1.4'

loop_
_geom_angle_atom_site_label_1
_geom_angle_atom_site_label_2
_geom_angle_atom_site_label_3
_geom_angle
_geom_angle_site_symmetry_1
_geom_angle_site_symmetry_3
_geom_angle_publ_flag
O1 W1 O3 105.2(4) . . ?
O1 W1 O4 87.8(4) . . ?
O1 W1 O4L 92.3(4) . 2_767 ?
O1 W1 O6L 164.0(4) . 2_767 ?
O2 W1 O1 102.0(5) . . ?
O2 W1 O3 93.0(5) . . ?
O2 W1 O4 169.8(4) . . ?
O2 W1 O4L 96.5(4) . 2_767 ?
O2 W1 O6L 90.0(4) . 2_767 ?
O3 W1 O4 81.5(4) . . ?
O3 W1 O4L 157.9(4) . 2_767 ?
O3 W1 O6L 84.5(4) . 2_767 ?
O4 W1 O6L 80.9(4) . 2_767 ?
O4L W1 O4 85.8(4) 2_767 . ?
O4L W1 O6L 75.6(4) 2_767 2_767 ?
O3 W2 O135 81.9(4) . . ?
O9 W2 O3 102.5(4) . . ?
O9 W2 O15 96.1(5) . . ?
O9 W2 O16 102.1(5) . . ?
O9 W2 O22 99.7(5) . . ?
O9 W2 O135 168.4(4) . . ?
O15 W2 O3 85.2(4) . . ?
O15 W2 O135 73.5(4) . . ?
O16 W2 O3 85.7(4) . . ?
O16 W2 O15 161.1(4) . . ?
O16 W2 O135 88.8(4) . . ?
O22 W2 O3 157.7(4) . . ?
O22 W2 O15 90.5(5) . . ?
O22 W2 O16 91.6(5) . . ?
O22 W2 O135 75.8(4) . . ?
O4 W3 O16 87.6(4) . . ?
O4 W3 O17 93.8(4) . . ?
O4 W3 O23 162.1(5) . . ?
O4 W3 O134 90.6(4) . . ?
O10 W3 O4 102.8(5) . . ?
O10 W3 O16 101.0(5) . . ?
O10 W3 O17 101.6(5) . . ?
O10 W3 O23 94.7(5) . . ?
O10 W3 O134 165.9(4) . . ?
O16 W3 O23 85.3(4) . . ?
O16 W3 O134 83.7(4) . . ?
O17 W3 O16 156.5(4) . . ?
O17 W3 O23 86.4(4) . . ?
O17 W3 O134 72.8(4) . . ?
O23 W3 O134 72.2(4) . . ?
O5 W4 O17 97.1(4) . . ?
O5 W4 O18 91.9(5) . . ?
O5 W4 O24 160.9(5) . . ?
O5 W4 O134 88.4(4) . . ?
O11 W4 O5 103.7(5) . . ?
O11 W4 O17 97.0(5) . . ?
O11 W4 O18 100.6(5) . . ?
O11 W4 O24 95.4(5) . . ?
O11 W4 O134 166.1(4) . . ?
O17 W4 O24 81.8(4) . . ?
O17 W4 O134 74.3(4) . . ?
O18 W4 O17 157.8(4) . . ?
O18 W4 O24 83.1(4) . . ?
O18 W4 O134 85.7(4) . . ?
O24 W4 O134 72.8(4) . . ?
O6 W5 O18 91.6(5) . . ?
O6 W5 O19 94.6(5) . . ?
O6 W5 O25 160.5(5) . . ?
O6 W5 O133 86.8(4) . . ?
O12 W5 O6 103.4(5) . . ?
O12 W5 O18 103.6(5) . . ?
O12 W5 O19 94.8(5) . . ?
O12 W5 O25 96.1(5) . . ?
O12 W5 O133 164.8(5) . . ?
O18 W5 O19 158.6(5) . . ?
O18 W5 O25 83.8(4) . . ?
O18 W5 O133 87.2(4) . . ?
O19 W5 O25 83.6(4) . . ?
O19 W5 O133 72.8(4) . . ?
O25 W5 O133 74.1(4) . . ?
O7 W6 O19 95.5(5) . . ?
O7 W6 O20 88.1(5) . . ?
O7 W6 O26 165.7(4) . . ?
O7 W6 O133 95.0(4) . . ?
O13 W6 O7 101.1(5) . . ?
O13 W6 O19 102.9(5) . . ?
O13 W6 O20 104.0(5) . . ?
O13 W6 O26 91.9(5) . . ?
O13 W6 O133 163.4(5) . . ?
O19 W6 O20 151.6(4) . . ?
O19 W6 O26 87.2(4) . . ?
O19 W6 O133 71.2(4) . . ?
O20 W6 O26 82.9(4) . . ?
O20 W6 O133 80.5(4) . . ?
O26 W6 O133 72.6(4) . . ?
O8 W7 O15 87.8(4) . . ?
O8 W7 O135 82.1(4) . . ?
O14 W7 O8 104.2(5) . . ?
O14 W7 O15 98.1(5) . . ?
O14 W7 O20 101.5(5) . . ?
O14 W7 O21 100.1(5) . . ?
O14 W7 O135 168.9(5) . . ?
O15 W7 O135 72.8(4) . . ?
O20 W7 O8 84.0(4) . . ?
O20 W7 O15 160.1(5) . . ?
O20 W7 O135 88.1(4) . . ?
O21 W7 O8 155.6(5) . . ?
O21 W7 O15 90.3(4) . . ?
O21 W7 O20 89.8(5) . . ?
O21 W7 O135 74.1(4) . . ?
O21 W8 O22 83.4(4) . . ?
O21 W8 O135 73.5(4) . . ?
O22 W8 O135 73.3(4) . . ?
O27 W8 O21 88.8(5) . . ?
O27 W8 O22 159.6(4) . . ?
O27 W8 O28 91.9(5) . . ?
O27 W8 O135 86.4(4) . . ?
O28 W8 O21 160.0(5) . . ?
O28 W8 O22 89.2(5) . . ?
O28 W8 O135 86.7(4) . . ?
O31 W8 O21 97.3(6) . . ?
O31 W8 O22 95.8(5) . . ?
O31 W8 O27 103.8(5) . . ?
O31 W8 O28 101.8(6) . . ?
O31 W8 O135 166.3(5) . . ?
O23 W9 O28 84.7(5) . . ?
O23 W9 O29 156.1(5) . . ?
O23 W9 O134 74.2(4) . . ?
O24 W9 O23 92.6(5) . . ?
O24 W9 O28 160.5(5) . . ?
O24 W9 O29 91.8(5) . . ?
O24 W9 O134 75.3(4) . . ?
O28 W9 O134 85.4(4) . . ?
O29 W9 O28 83.4(5) . . ?
O29 W9 O134 84.3(4) . . ?
O32 W9 O23 100.8(5) . . ?
O32 W9 O24 100.6(6) . . ?
O32 W9 O28 98.9(5) . . ?
O32 W9 O29 101.4(5) . . ?
O32 W9 O134 173.2(5) . . ?
O25 W10 O26 93.6(5) . . ?
O25 W10 O27 158.7(4) . . ?
O25 W10 O29 90.7(5) . . ?
O25 W10 O133 75.0(4) . . ?
O26 W10 O27 87.4(5) . . ?
O26 W10 O29 157.6(5) . . ?
O26 W10 O133 74.9(4) . . ?
O27 W10 O133 84.8(4) . . ?
O29 W10 O27 80.8(5) . . ?
O29 W10 O133 85.1(4) . . ?
O30 W10 O25 101.5(5) . . ?
O30 W10 O26 101.8(6) . . ?
O30 W10 O27 99.1(5) . . ?
O30 W10 O29 98.8(6) . . ?
O30 W10 O133 174.8(5) . . ?
O8 W11 O7 78.6(4) . . ?
O8 W11 O35 159.0(4) . . ?
O8 W11 O36 85.7(4) . . ?
O33 W11 O7 85.8(5) . . ?
O33 W11 O8 99.5(5) . . ?
O33 W11 O35 93.9(5) . . ?
O33 W11 O36 171.8(4) . . ?
O34 W11 O7 172.1(5) . . ?
O34 W11 O8 94.9(5) . . ?
O34 W11 O33 99.8(5) . . ?
O34 W11 O35 98.8(5) . . ?
O34 W11 O36 86.1(5) . . ?
O35 W11 O7 86.3(4) . . ?
O35 W11 O36 79.5(4) . . ?
O36 W11 O7 89.0(4) . . ?
O35 W12 O47 87.6(4) . . ?
O35 W12 O136 82.3(4) . . ?
O41 W12 O35 103.0(5) . . ?
O41 W12 O47 96.6(5) . . ?
O41 W12 O48 101.4(5) . . ?
O41 W12 O54 100.9(5) . . ?
O41 W12 O136 168.5(5) . . ?
O47 W12 O136 73.2(4) . . ?
O48 W12 O35 86.6(4) . . ?
O48 W12 O47 161.9(5) . . ?
O48 W12 O54 90.3(5) . . ?
O48 W12 O136 89.0(4) . . ?
O54 W12 O35 156.1(5) . . ?
O54 W12 O47 88.1(5) . . ?
O54 W12 O136 74.0(4) . . ?
O36 W13 O48 88.4(4) . . ?
O36 W13 O49 94.5(5) . . ?
O36 W13 O55 165.0(5) . . ?
O36 W13 O137 94.6(4) . . ?
O42 W13 O36 102.8(5) . . ?
O42 W13 O48 102.3(5) . . ?
O42 W13 O49 102.1(5) . . ?
O42 W13 O55 91.5(5) . . ?
O42 W13 O137 162.0(5) . . ?
O48 W13 O55 83.9(4) . . ?
O48 W13 O137 82.4(4) . . ?
O49 W13 O48 154.1(5) . . ?
O49 W13 O55 87.0(5) . . ?
O49 W13 O137 71.7(4) . . ?
O55 W13 O137 71.6(4) . . ?
O37 W14 O49 94.4(5) . . ?
O37 W14 O50 91.8(5) . . ?
O37 W14 O56 162.1(5) . . ?
O37 W14 O137 89.0(4) . . ?
O43 W14 O37 103.3(5) . . ?
O43 W14 O49 96.9(5) . . ?
O43 W14 O50 102.2(5) . . ?
O43 W14 O56 94.6(5) . . ?
O43 W14 O137 164.2(5) . . ?
O49 W14 O56 83.5(4) . . ?
O49 W14 O137 72.1(4) . . ?
O50 W14 O49 158.0(4) . . ?
O50 W14 O56 84.1(5) . . ?
O50 W14 O137 86.9(4) . . ?
O56 W14 O137 73.4(4) . . ?
O38 W15 O50 92.0(5) . . ?
O38 W15 O51 94.9(4) . . ?
O38 W15 O57 160.0(5) . . ?
O38 W15 O138 86.9(4) . . ?
O44 W15 O38 105.2(5) . . ?
O44 W15 O50 100.5(5) . . ?
O44 W15 O51 97.6(5) . . ?
O44 W15 O57 94.8(5) . . ?
O44 W15 O138 166.1(4) . . ?
O50 W15 O51 158.1(4) . . ?
O50 W15 O57 83.4(5) . . ?
O50 W15 O138 85.7(4) . . ?
O51 W15 O57 83.0(4) . . ?
O51 W15 O138 74.0(4) . . ?
O57 W15 O138 73.3(4) . . ?
O39 W16 O51 95.1(4) . . ?
O39 W16 O52 87.2(4) . . ?
O39 W16 O58 162.6(5) . . ?
O39 W16 O138 91.0(4) . . ?
O45 W16 O39 102.5(5) . . ?
O45 W16 O51 99.4(5) . . ?
O45 W16 O52 103.4(5) . . ?
O45 W16 O58 94.4(5) . . ?
O45 W16 O138 165.3(4) . . ?
O51 W16 O52 156.0(4) . . ?
O51 W16 O58 86.3(4) . . ?
O51 W16 O138 73.3(4) . . ?
O52 W16 O58 84.6(4) . . ?
O52 W16 O138 82.8(4) . . ?
O58 W16 O138 72.7(4) . . ?
O40 W17 O136 80.3(4) . . ?
O46 W17 O40 103.5(4) . . ?
O46 W17 O47 99.7(5) . . ?
O46 W17 O52 101.0(5) . . ?
O46 W17 O53 102.3(5) . . ?
O46 W17 O136 171.7(4) . . ?
O47 W17 O40 85.6(4) . . ?
O47 W17 O136 73.0(4) . . ?
O52 W17 O40 85.1(4) . . ?
O52 W17 O47 158.7(4) . . ?
O52 W17 O136 86.6(4) . . ?
O53 W17 O40 154.2(4) . . ?
O53 W17 O47 89.6(4) . . ?
O53 W17 O52 90.4(4) . . ?
O53 W17 O136 74.1(4) . . ?
O53 W18 O54 81.6(4) . . ?
O53 W18 O136 73.0(4) . . ?
O54 W18 O136 72.3(4) . . ?
O59 W18 O53 89.0(4) . . ?
O59 W18 O54 158.2(4) . . ?
O59 W18 O136 86.3(4) . . ?
O60 W18 O53 161.1(4) . . ?
O60 W18 O54 90.2(5) . . ?
O60 W18 O59 92.6(5) . . ?
O60 W18 O136 88.3(4) . . ?
O63 W18 O53 95.4(5) . . ?
O63 W18 O54 97.6(5) . . ?
O63 W18 O59 102.8(5) . . ?
O63 W18 O60 102.6(5) . . ?
O63 W18 O136 165.4(5) . . ?
O55 W19 O60 86.7(5) . . ?
O55 W19 O61 157.6(5) . . ?
O55 W19 O137 73.2(4) . . ?
O56 W19 O55 92.4(5) . . ?
O56 W19 O60 161.2(4) . . ?
O56 W19 O61 91.3(5) . . ?
O56 W19 O137 75.7(4) . . ?
O60 W19 O137 86.2(4) . . ?
O61 W19 O60 82.7(5) . . ?
O61 W19 O137 86.5(4) . . ?
O64 W19 O55 99.2(5) . . ?
O64 W19 O56 101.6(5) . . ?
O64 W19 O60 97.0(5) . . ?
O64 W19 O61 101.6(5) . . ?
O64 W19 O137 171.6(5) . . ?
O57 W20 O58 92.3(5) . . ?
O57 W20 O59 159.6(5) . . ?
O57 W20 O61 92.1(5) . . ?
O57 W20 O138 74.9(4) . . ?
O58 W20 O59 85.5(4) . . ?
O58 W20 O61 158.1(5) . . ?
O58 W20 O138 74.0(4) . . ?
O59 W20 O138 85.0(4) . . ?
O61 W20 O59 82.9(5) . . ?
O61 W20 O138 86.5(4) . . ?
O62 W20 O57 100.2(5) . . ?
O62 W20 O58 99.1(5) . . ?
O62 W20 O59 100.2(5) . . ?
O62 W20 O61 101.2(5) . . ?
O62 W20 O138 171.1(5) . . ?
O2L W21 O39 79.3(4) . . ?
O3L W21 O2L 76.2(4) . . ?
O3L W21 O39 85.1(4) . . ?
O40 W21 O2L 80.9(4) . . ?
O40 W21 O3L 154.0(4) . . ?
O40 W21 O39 78.7(4) . . ?
O65 W21 O2L 162.3(4) . . ?
O65 W21 O3L 93.8(4) . . ?
O65 W21 O39 85.3(4) . . ?
O65 W21 O40 104.9(5) . . ?
O66 W21 O2L 93.7(4) . . ?
O66 W21 O3L 98.3(4) . . ?
O66 W21 O39 171.3(4) . . ?
O66 W21 O40 95.1(4) . . ?
O66 W21 O65 102.3(5) . . ?
O10L W22 O12L 76.1(4) 2_656 2_656 ?
O10L W22 O70 86.1(4) 2_656 . ?
O67 W22 O10L 92.9(4) . 2_656 ?
O67 W22 O12L 165.0(4) . 2_656 ?
O67 W22 O68 102.0(5) . . ?
O67 W22 O69 105.2(4) . . ?
O67 W22 O70 88.1(4) . . ?
O68 W22 O10L 96.3(4) . 2_656 ?
O68 W22 O12L 89.5(4) . 2_656 ?
O68 W22 O69 94.3(5) . . ?
O68 W22 O70 169.4(4) . . ?
O69 W22 O10L 156.7(4) . 2_656 ?
O69 W22 O12L 83.3(4) . 2_656 ?
O69 W22 O70 80.0(4) . . ?
O70 W22 O12L 81.0(4) . 2_656 ?
O69 W23 O81 85.6(4) . . ?
O69 W23 O141 81.4(4) . . ?
O75 W23 O69 102.3(5) . . ?
O75 W23 O81 97.7(5) . . ?
O75 W23 O82 101.1(5) . . ?
O75 W23 O88 101.5(5) . . ?
O75 W23 O141 170.7(4) . . ?
O81 W23 O141 74.0(4) . . ?
O82 W23 O69 84.5(4) . . ?
O82 W23 O81 160.2(4) . . ?
O82 W23 O141 87.7(4) . . ?
O88 W23 O69 156.2(4) . . ?
O88 W23 O81 90.2(4) . . ?
O88 W23 O82 91.9(5) . . ?
O88 W23 O141 74.9(4) . . ?
O70 W24 O82 86.7(4) . . ?
O70 W24 O83 94.9(4) . . ?
O70 W24 O89 161.3(4) . . ?
O70 W24 O140 90.1(4) . . ?
O76 W24 O70 103.3(5) . . ?
O76 W24 O82 102.6(5) . . ?
O76 W24 O83 100.2(5) . . ?
O76 W24 O89 94.9(5) . . ?
O76 W24 O140 165.6(4) . . ?
O82 W24 O89 85.1(4) . . ?
O82 W24 O140 83.1(4) . . ?
O83 W24 O82 156.1(4) . . ?
O83 W24 O89 86.0(4) . . ?
O83 W24 O140 73.1(4) . . ?
O89 W24 O140 72.1(4) . . ?
O71 W25 O83 98.0(5) . . ?
O71 W25 O84 90.8(5) . . ?
O71 W25 O90 161.0(5) . . ?
O71 W25 O140 87.8(4) . . ?
O77 W25 O71 104.2(5) . . ?
O77 W25 O83 96.1(5) . . ?
O77 W25 O84 101.6(5) . . ?
O77 W25 O90 94.7(5) . . ?
O77 W25 O140 165.8(5) . . ?
O83 W25 O90 82.0(4) . . ?
O83 W25 O140 74.3(4) . . ?
O84 W25 O83 157.6(4) . . ?
O84 W25 O90 83.1(4) . . ?
O84 W25 O140 85.5(4) . . ?
O90 W25 O140 73.8(4) . . ?
O72 W26 O84 91.4(5) . . ?
O72 W26 O85 94.6(5) . . ?
O72 W26 O91 161.5(4) . . ?
O72 W26 O139 88.2(4) . . ?
O78 W26 O72 104.7(5) . . ?
O78 W26 O84 102.8(5) . . ?
O78 W26 O85 96.1(5) . . ?
O78 W26 O91 93.8(5) . . ?
O78 W26 O139 163.7(5) . . ?
O84 W26 O85 157.9(4) . . ?
O84 W26 O91 85.0(4) . . ?
O84 W26 O139 86.4(4) . . ?
O85 W26 O91 82.6(4) . . ?
O85 W26 O139 72.6(4) . . ?
O91 W26 O139 73.5(4) . . ?
O73 W27 O85 96.3(5) . . ?
O73 W27 O86 88.9(5) . . ?
O73 W27 O92 166.9(4) . . ?
O73 W27 O139 96.3(4) . . ?
O79 W27 O73 101.6(5) . . ?
O79 W27 O85 101.1(5) . . ?
O79 W27 O86 104.9(5) . . ?
O79 W27 O92 90.5(5) . . ?
O79 W27 O139 161.3(5) . . ?
O85 W27 O86 151.8(4) . . ?
O85 W27 O92 86.2(5) . . ?
O85 W27 O139 71.2(4) . . ?
O86 W27 O92 83.1(4) . . ?
O86 W27 O139 80.7(4) . . ?
O92 W27 O139 72.3(4) . . ?
O74 W28 O81 86.9(4) . . ?
O74 W28 O141 82.5(4) . . ?
O80 W28 O74 103.0(5) . . ?
O80 W28 O81 97.8(5) . . ?
O80 W28 O86 101.0(5) . . ?
O80 W28 O87 100.5(5) . . ?
O80 W28 O141 169.6(4) . . ?
O81 W28 O141 73.5(4) . . ?
O86 W28 O74 84.4(4) . . ?
O86 W28 O81 160.6(4) . . ?
O86 W28 O141 88.2(4) . . ?
O87 W28 O74 156.5(5) . . ?
O87 W28 O81 90.2(4) . . ?
O87 W28 O86 90.9(4) . . ?
O87 W28 O141 74.3(4) . . ?
O87 W29 O88 81.4(4) . . ?
O87 W29 O141 72.9(4) . . ?
O88 W29 O141 72.4(4) . . ?
O93 W29 O87 88.6(5) . . ?
O93 W29 O88 158.9(4) . . ?
O93 W29 O94 92.6(5) . . ?
O93 W29 O141 87.0(4) . . ?
O94 W29 O87 158.3(4) . . ?
O94 W29 O88 90.1(4) . . ?
O94 W29 O141 85.6(4) . . ?
O97 W29 O87 98.4(5) . . ?
O97 W29 O88 96.3(5) . . ?
O97 W29 O93 103.6(5) . . ?
O97 W29 O94 102.3(5) . . ?
O97 W29 O141 166.3(5) . . ?
O89 W30 O94 84.9(4) . . ?
O89 W30 O95 156.5(5) . . ?
O89 W30 O140 73.9(4) . . ?
O90 W30 O89 93.7(5) . . ?
O90 W30 O94 160.3(4) . . ?
O90 W30 O95 92.2(5) . . ?
O90 W30 O140 75.5(4) . . ?
O94 W30 O140 85.2(4) . . ?
O95 W30 O94 81.9(5) . . ?
O95 W30 O140 85.7(4) . . ?
O98 W30 O89 100.2(5) . . ?
O98 W30 O90 100.2(5) . . ?
O98 W30 O94 99.4(5) . . ?
O98 W30 O95 101.0(5) . . ?
O98 W30 O140 172.2(5) . . ?
O91 W31 O92 92.3(5) . . ?
O91 W31 O93 159.5(4) . . ?
O91 W31 O95 91.7(5) . . ?
O91 W31 O139 74.5(4) . . ?
O92 W31 O93 86.4(5) . . ?
O92 W31 O95 158.5(4) . . ?
O92 W31 O139 75.2(4) . . ?
O93 W31 O139 85.4(4) . . ?
O95 W31 O93 82.4(5) . . ?
O95 W31 O139 85.5(4) . . ?
O96 W31 O91 102.5(5) . . ?
O96 W31 O92 100.2(5) . . ?
O96 W31 O93 97.9(5) . . ?
O96 W31 O95 99.6(5) . . ?
O96 W31 O139 174.2(5) . . ?
O74 W32 O73 79.1(4) . . ?
O74 W32 O101 158.5(4) . . ?
O74 W32 O104 85.2(4) . . ?
O99 W32 O73 86.5(4) . . ?
O99 W32 O74 100.0(5) . . ?
O99 W32 O100 99.1(5) . . ?
O99 W32 O101 94.0(4) . . ?
O99 W32 O104 171.9(4) . . ?
O100 W32 O73 171.8(4) . . ?
O100 W32 O74 94.0(5) . . ?
O100 W32 O101 99.8(4) . . ?
O100 W32 O104 86.5(5) . . ?
O101 W32 O73 85.7(4) . . ?
O101 W32 O104 79.4(4) . . ?
O104 W32 O73 88.5(4) . . ?
O101 W33 O113 86.8(4) . . ?
O101 W33 O142 83.0(4) . . ?
O107 W33 O101 102.6(5) . . ?
O107 W33 O113 97.2(5) . . ?
O107 W33 O114 101.9(5) . . ?
O107 W33 O120 100.9(5) . . ?
O107 W33 O142 168.4(4) . . ?
O113 W33 O142 72.8(4) . . ?
O114 W33 O101 86.3(4) . . ?
O114 W33 O113 160.7(4) . . ?
O114 W33 O142 88.5(4) . . ?
O120 W33 O101 156.4(4) . . ?
O120 W33 O113 89.0(4) . . ?
O120 W33 O114 90.2(4) . . ?
O120 W33 O142 73.6(4) . . ?
O104 W34 O114 88.4(4) . . ?
O104 W34 O115 95.3(5) . . ?
O104 W34 O121 166.1(4) . . ?
O104 W34 O144 96.3(4) . . ?
O108 W34 O104 101.6(5) . . ?
O108 W34 O114 102.6(5) . . ?
O108 W34 O115 101.6(5) . . ?
O108 W34 O121 91.1(5) . . ?
O108 W34 O144 161.5(5) . . ?
O114 W34 O121 83.2(4) . . ?
O114 W34 O144 82.5(4) . . ?
O115 W34 O114 154.2(5) . . ?
O115 W34 O121 87.6(5) . . ?
O115 W34 O144 71.7(4) . . ?
O121 W34 O144 71.7(4) . . ?
O103 W35 Na9 60.6(4) . . ?
O103 W35 O115 93.5(5) . . ?
O103 W35 O116 90.8(5) . . ?
O103 W35 O122 160.9(4) . . ?
O103 W35 O144 88.4(4) . . ?
O109 W35 Na9 74.8(4) . . ?
O109 W35 O103 104.0(5) . . ?
O109 W35 O115 97.9(5) . . ?
O109 W35 O116 102.0(5) . . ?
O109 W35 O122 95.1(5) . . ?
O109 W35 O144 165.0(5) . . ?
O115 W35 Na9 47.5(4) . . ?
O115 W35 O122 84.8(4) . . ?
O115 W35 O144 72.7(4) . . ?
O116 W35 Na9 148.3(4) . . ?
O116 W35 O115 158.0(4) . . ?
O116 W35 O122 84.2(4) . . ?
O116 W35 O144 85.9(4) . . ?
O122 W35 Na9 127.3(4) . . ?
O122 W35 O144 72.9(4) . . ?
O144 W35 Na9 105.1(3) . . ?
O102 W36 O116 92.8(5) . . ?
O102 W36 O117 92.7(5) . . ?
O102 W36 O123 160.1(4) . . ?
O102 W36 O143 88.6(4) . . ?
O110 W36 O102 103.9(5) . . ?
O110 W36 O116 102.3(5) . . ?
O110 W36 O117 96.5(5) . . ?
O110 W36 O123 95.9(5) . . ?
O110 W36 O143 164.6(5) . . ?
O116 W36 O117 158.4(4) . . ?
O116 W36 O123 84.3(4) . . ?
O116 W36 O143 85.7(4) . . ?
O117 W36 O123 83.5(4) . . ?
O117 W36 O143 73.6(4) . . ?
O123 W36 O143 71.6(4) . . ?
O105 W37 O117 93.3(5) . . ?
O105 W37 O118 87.4(4) . . ?
O105 W37 O124 161.2(4) . . ?
O105 W37 O143 91.3(4) . . ?
O111 W37 O105 104.0(5) . . ?
O111 W37 O117 99.8(5) . . ?
O111 W37 O118 103.6(5) . . ?
O111 W37 O124 93.8(5) . . ?
O111 W37 O143 163.1(4) . . ?
O117 W37 O118 155.8(4) . . ?
O117 W37 O124 89.3(4) . . ?
O117 W37 O143 71.9(4) . . ?
O118 W37 O124 82.8(4) . . ?
O118 W37 O143 83.8(4) . . ?
O124 W37 O143 71.8(4) . . ?
O106 W38 O142 80.7(4) . . ?
O112 W38 O106 104.1(4) . . ?
O112 W38 O113 99.9(5) . . ?
O112 W38 O118 100.9(5) . . ?
O112 W38 O119 101.9(5) . . ?
O112 W38 O142 171.2(4) . . ?
O113 W38 O106 84.8(4) . . ?
O113 W38 O142 72.9(4) . . ?
O118 W38 O106 85.4(4) . . ?
O118 W38 O113 158.5(4) . . ?
O118 W38 O142 86.7(4) . . ?
O119 W38 O106 154.0(4) . . ?
O119 W38 O113 90.8(4) . . ?
O119 W38 O118 89.8(4) . . ?
O119 W38 O142 73.5(4) . . ?
O119 W39 O142 72.7(4) . . ?
O120 W39 O119 82.5(4) . . ?
O120 W39 O142 73.0(4) . . ?
O125 W39 O119 89.2(4) . . ?
O125 W39 O120 159.9(4) . . ?
O125 W39 O142 87.0(4) . . ?
O126 W39 O119 160.8(5) . . ?
O126 W39 O120 91.1(5) . . ?
O126 W39 O125 90.9(5) . . ?
O126 W39 O142 88.2(4) . . ?
O129 W39 O119 96.0(5) . . ?
O129 W39 O120 96.4(5) . . ?
O129 W39 O125 102.7(5) . . ?
O129 W39 O126 102.7(5) . . ?
O129 W39 O142 165.2(5) . . ?
O121 W40 O126 86.7(5) . . ?
O121 W40 O127 158.1(5) . . ?
O121 W40 O144 75.1(4) . . ?
O122 W40 O121 93.7(5) . . ?
O122 W40 O126 159.4(4) . . ?
O122 W40 O127 91.7(5) . . ?
O122 W40 O144 74.8(4) . . ?
O126 W40 O144 85.4(4) . . ?
O127 W40 O126 80.9(5) . . ?
O127 W40 O144 85.9(4) . . ?
O130 W40 O121 99.4(5) . . ?
O130 W40 O122 100.9(5) . . ?
O130 W40 O126 99.3(5) . . ?
O130 W40 O127 100.4(5) . . ?
O130 W40 O144 172.6(5) . . ?
O123 W41 O124 94.5(5) . . ?
O123 W41 O125 160.3(4) . . ?
O123 W41 O127 93.4(5) . . ?
O123 W41 O143 73.9(4) . . ?
O124 W41 O125 84.1(4) . . ?
O124 W41 O127 157.3(5) . . ?
O124 W41 O143 75.2(4) . . ?
O125 W41 O143 86.7(4) . . ?
O127 W41 O125 81.3(4) . . ?
O127 W41 O143 86.6(4) . . ?
O128 W41 O123 100.3(5) . . ?
O128 W41 O124 98.5(5) . . ?
O128 W41 O125 99.4(5) . . ?
O128 W41 O127 101.0(5) . . ?
O128 W41 O143 170.9(5) . . ?
O8L W42 O105 80.2(4) . . ?
O9L W42 O8L 76.1(4) . . ?
O9L W42 O105 84.9(4) . . ?
O106 W42 O8L 81.4(4) . . ?
O106 W42 O9L 154.3(4) . . ?
O106 W42 O105 79.2(4) . . ?
O131 W42 O8L 92.5(4) . . ?
O131 W42 O9L 97.8(5) . . ?
O131 W42 O105 171.4(4) . . ?
O131 W42 O106 95.4(5) . . ?
O132 W42 O8L 161.8(4) . . ?
O132 W42 O9L 93.3(5) . . ?
O132 W42 O105 84.2(4) . . ?
O132 W42 O106 104.8(5) . . ?
O132 W42 O131 103.8(5) . . ?
O1 Ho1 Sb1 61.0(2) . . ?
O1 Ho1 O1W 133.7(4) . . ?
O1 Ho1 O3W 150.8(4) . . ?
O1 Ho1 O5 77.7(3) . . ?
O1W Ho1 Sb1 115.3(3) . . ?
O2W Ho1 Sb1 123.0(3) . . ?
O2W Ho1 O1 82.2(3) . . ?
O2W Ho1 O1W 121.5(4) . . ?
O2W Ho1 O3W 70.2(4) . . ?
O2W Ho1 O5 75.4(4) . . ?
O3W Ho1 Sb1 127.4(3) . . ?
O3W Ho1 O1W 72.0(4) . . ?
O3W Ho1 O5 85.8(4) . . ?
O5 Ho1 Sb1 56.4(3) . . ?
O5 Ho1 O1W 142.7(3) . . ?
O6 Ho1 Sb1 56.4(3) . . ?
O6 Ho1 O1 117.4(4) . . ?
O6 Ho1 O1W 76.2(4) . . ?
O6 Ho1 O2W 134.1(4) . . ?
O6 Ho1 O3W 78.1(4) . . ?
O6 Ho1 O5 70.0(4) . . ?
O6 Ho1 O66 142.3(4) . . ?
O33 Ho1 Sb1 55.3(3) . . ?
O33 Ho1 O1 70.4(4) . . ?
O33 Ho1 O1W 72.2(4) . . ?
O33 Ho1 O2W 148.8(4) . . ?
O33 Ho1 O3W 138.7(4) . . ?
O33 Ho1 O5 111.7(4) . . ?
O33 Ho1 O6 74.0(4) . . ?
O33 Ho1 O66 82.4(4) . . ?
O66 Ho1 Sb1 128.9(2) . . ?
O66 Ho1 O1 80.1(3) . . ?
O66 Ho1 O1W 68.7(3) . . ?
O66 Ho1 O2W 78.2(4) . . ?
O66 Ho1 O3W 103.0(4) . . ?
O66 Ho1 O5 147.4(3) . . ?
O2 Ho2 Sb2 128.3(2) . . ?
O2 Ho2 O4W 73.5(4) . . ?
O2 Ho2 O5W 104.4(4) . . ?
O2 Ho2 O6W 72.1(4) . . ?
O2 Ho2 O34 83.6(4) . . ?
O2 Ho2 O37 142.5(4) . . ?
O2 Ho2 O38 146.8(3) . . ?
O2 Ho2 O65 76.6(3) . . ?
O4W Ho2 Sb2 122.5(3) . . ?
O4W Ho2 O6W 123.3(4) . . ?
O4W Ho2 O65 77.9(4) . . ?
O5W Ho2 Sb2 127.0(3) . . ?
O5W Ho2 O4W 72.6(4) . . ?
O5W Ho2 O6W 74.1(4) . . ?
O5W Ho2 O37 78.5(4) . . ?
O5W Ho2 O38 82.9(4) . . ?
O5W Ho2 O65 148.7(4) . . ?
O6W Ho2 Sb2 114.3(3) . . ?
O34 Ho2 Sb2 53.9(3) . . ?
O34 Ho2 O4W 143.3(4) . . ?
O34 Ho2 O5W 142.3(4) . . ?
O34 Ho2 O6W 73.7(4) . . ?
O34 Ho2 O37 73.9(4) . . ?
O34 Ho2 O38 110.6(4) . . ?
O34 Ho2 O65 68.9(4) . . ?
O37 Ho2 Sb2 57.8(3) . . ?
O37 Ho2 O4W 139.4(4) . . ?
O37 Ho2 O6W 73.0(4) . . ?
O37 Ho2 O65 120.2(4) . . ?
O38 Ho2 Sb2 56.7(2) . . ?
O38 Ho2 O4W 78.2(3) . . ?
O38 Ho2 O6W 139.9(3) . . ?
O38 Ho2 O37 70.5(3) . . ?
O38 Ho2 O65 80.8(3) . . ?
O65 Ho2 Sb2 62.5(2) . . ?
O65 Ho2 O6W 133.1(3) . . ?
O7W Ho3 Sb3 115.1(3) . . ?
O8W Ho3 Sb3 126.4(3) . . ?
O8W Ho3 O7W 72.6(4) . . ?
O8W Ho3 O67 151.1(4) . . ?
O8W Ho3 O71 85.8(4) . . ?
O9W Ho3 Sb3 124.1(3) . . ?
O9W Ho3 O7W 120.7(4) . . ?
O9W Ho3 O8W 69.7(4) . . ?
O9W Ho3 O67 83.5(3) . . ?
O9W Ho3 O71 76.4(4) . . ?
O9W Ho3 O72 133.5(4) . . ?
O9W Ho3 O131 77.4(4) . . ?
O67 Ho3 Sb3 60.9(2) . . ?
O67 Ho3 O7W 133.1(4) . . ?
O67 Ho3 O71 77.3(3) . . ?
O71 Ho3 Sb3 55.7(3) . . ?
O71 Ho3 O7W 143.1(4) . . ?
O72 Ho3 Sb3 57.2(3) . . ?
O72 Ho3 O7W 75.9(4) . . ?
O72 Ho3 O8W 76.5(4) . . ?
O72 Ho3 O67 118.1(3) . . ?
O72 Ho3 O71 70.0(4) . . ?
O99 Ho3 Sb3 55.5(3) . . ?
O99 Ho3 O7W 71.8(4) . . ?
O99 Ho3 O8W 138.5(4) . . ?
O99 Ho3 O9W 149.4(4) . . ?
O99 Ho3 O67 70.2(3) . . ?
O99 Ho3 O71 111.2(4) . . ?
O99 Ho3 O72 74.8(4) . . ?
O99 Ho3 O131 83.0(4) . . ?
O131 Ho3 Sb3 129.9(3) . . ?
O131 Ho3 O7W 68.5(4) . . ?
O131 Ho3 O8W 102.9(4) . . ?
O131 Ho3 O67 80.7(3) . . ?
O131 Ho3 O71 147.4(4) . . ?
O131 Ho3 O72 142.5(4) . . ?
O10W Ho4 Sb4 113.4(2) . . ?
O10W Ho4 O132 132.9(4) . . ?
O11W Ho4 Sb4 127.3(3) . . ?
O11W Ho4 O10W 75.9(4) . . ?
O11W Ho4 O132 147.4(4) . . ?
O12W Ho4 Sb4 121.6(3) . . ?
O12W Ho4 O10W 125.0(4) . . ?
O12W Ho4 O11W 73.1(4) . . ?
O12W Ho4 O132 76.4(4) . . ?
O68 Ho4 Sb4 129.0(3) . . ?
O68 Ho4 O10W 71.0(4) . . ?
O68 Ho4 O11W 103.4(4) . . ?
O68 Ho4 O12W 73.6(4) . . ?
O68 Ho4 O100 82.9(4) . . ?
O68 Ho4 O102 146.1(4) . . ?
O68 Ho4 O103 141.8(4) . . ?
O68 Ho4 O132 78.3(3) . . ?
O100 Ho4 Sb4 54.8(3) . . ?
O100 Ho4 O10W 71.8(4) . . ?
O100 Ho4 O11W 142.9(4) . . ?
O100 Ho4 O12W 141.9(4) . . ?
O100 Ho4 O102 111.5(4) . . ?
O100 Ho4 O103 74.6(4) . . ?
O100 Ho4 O132 69.6(3) . . ?
O102 Ho4 Sb4 56.8(3) . . ?
O102 Ho4 O10W 141.9(4) . . ?
O102 Ho4 O11W 83.6(4) . . ?
O102 Ho4 O12W 77.0(4) . . ?
O102 Ho4 O132 78.6(3) . . ?
O103 Ho4 Sb4 58.0(3) . . ?
O103 Ho4 O10W 72.8(4) . . ?
O103 Ho4 O11W 78.9(4) . . ?
O103 Ho4 O12W 139.9(4) . . ?
O103 Ho4 O102 71.9(4) . . ?
O103 Ho4 O132 120.0(4) . . ?
O132 Ho4 Sb4 62.1(2) . . ?
O133 Sb1 Ho1 102.2(3) . . ?
O133 Sb1 O134 95.7(4) . . ?
O134 Sb1 Ho1 103.9(3) . . ?
O135 Sb1 Ho1 161.2(3) . . ?
O135 Sb1 O133 89.6(4) . . ?
O135 Sb1 O134 89.1(4) . . ?
O136 Sb2 Ho2 160.8(3) . . ?
O136 Sb2 O137 89.3(4) . . ?
O136 Sb2 O138 90.8(4) . . ?
O137 Sb2 Ho2 103.1(3) . . ?
O138 Sb2 Ho2 102.2(3) . . ?
O138 Sb2 O137 96.2(4) . . ?
O139 Sb3 Ho3 102.4(3) . . ?
O139 Sb3 O140 96.2(4) . . ?
O140 Sb3 Ho3 103.6(3) . . ?
O141 Sb3 Ho3 161.3(3) . . ?
O141 Sb3 O139 89.6(4) . . ?
O141 Sb3 O140 89.1(4) . . ?
O142 Sb4 Ho4 160.8(3) . . ?
O142 Sb4 O143 91.3(4) . . ?
O142 Sb4 O144 89.4(4) . . ?
O143 Sb4 Ho4 102.2(3) . . ?
O144 Sb4 Ho4 102.8(3) . . ?
O144 Sb4 O143 94.9(4) . . ?
Na3 Na1 Na2 61.14(17) . . ?
O1L Na1 Na2 42.9(3) . . ?
O1L Na1 Na3 52.0(3) . . ?
O1L Na1 O2L 51.6(3) . . ?
O1L Na1 O7L 71.0(4) . . ?
O1L Na1 O14W 76.0(4) . . ?
O1L Na1 O46 122.3(4) . . ?
O1L Na1 C1 24.5(4) . . ?
O2L Na1 Na2 89.4(3) . . ?
O2L Na1 Na3 89.4(3) . . ?
O2L Na1 C1 27.2(4) . . ?
O7L Na1 Na2 43.0(2) . . ?
O7L Na1 Na3 44.6(3) . . ?
O7L Na1 O2L 122.3(4) . . ?
O7L Na1 C1 95.4(4) . . ?
O11L Na1 Na2 99.8(3) . . ?
O11L Na1 Na3 103.9(3) . . ?
O11L Na1 O1L 140.5(4) . . ?
O11L Na1 O2L 166.3(4) . . ?
O11L Na1 O7L 70.8(4) . . ?
O11L Na1 O13W 97.8(4) . . ?
O11L Na1 O14W 83.5(4) . . ?
O11L Na1 O46 97.2(4) . . ?
O11L Na1 C1 163.7(5) . . ?
O13W Na1 Na2 104.8(3) . . ?
O13W Na1 Na3 43.7(3) . . ?
O13W Na1 O1L 83.9(4) . . ?
O13W Na1 O2L 89.5(4) . . ?
O13W Na1 O7L 78.1(4) . . ?
O13W Na1 O14W 148.7(4) . . ?
O13W Na1 O46 90.0(4) . . ?
O13W Na1 C1 87.5(4) . . ?
O14W Na1 Na2 44.8(3) . . ?
O14W Na1 Na3 105.5(3) . . ?
O14W Na1 O2L 96.3(4) . . ?
O14W Na1 O7L 72.8(4) . . ?
O14W Na1 O46 121.0(4) . . ?
O14W Na1 C1 84.0(4) . . ?
O46 Na1 Na2 155.6(3) . . ?
O46 Na1 Na3 130.7(3) . . ?
O46 Na1 O2L 71.1(3) . . ?
O46 Na1 O7L 161.4(4) . . ?
O46 Na1 C1 98.3(4) . . ?
C1 Na1 Na2 63.9(3) . . ?
C1 Na1 Na3 69.5(3) . . ?
Na1 Na2 Na3 59.19(17) . . ?
O1L Na2 Na1 44.9(3) . . ?
O1L Na2 Na3 51.0(3) . . ?
O1L Na2 O7L 78.3(4) . . ?
O1L Na2 O10 90.0(4) . 2_767 ?
O1L Na2 O14W 78.6(4) . . ?
O1L Na2 O15W 78.3(4) . . ?
O1L Na2 O76 164.3(4) . 2_656 ?
O7L Na2 Na1 50.6(3) . . ?
O7L Na2 Na3 43.6(3) . . ?
O7L Na2 O10 161.8(4) . 2_767 ?
O7L Na2 O14W 79.5(4) . . ?
O7L Na2 O15W 76.7(4) . . ?
O7L Na2 O76 91.1(4) . 2_656 ?
O10 Na2 Na1 127.5(3) 2_767 . ?
O10 Na2 Na3 118.3(3) 2_767 . ?
O10 Na2 O15W 87.3(4) 2_767 . ?
O10 Na2 O76 102.9(4) 2_767 2_656 ?
O14W Na2 Na1 46.0(3) . . ?
O14W Na2 Na3 104.7(3) . . ?
O14W Na2 O10 112.1(4) . 2_767 ?
O14W Na2 O15W 149.6(4) . . ?
O14W Na2 O76 88.3(4) . 2_656 ?
O15W Na2 Na1 103.7(3) . . ?
O15W Na2 Na3 44.9(3) . . ?
O15W Na2 O76 110.7(4) . 2_656 ?
O76 Na2 Na1 119.4(3) 2_656 . ?
O76 Na2 Na3 126.4(3) 2_656 . ?
Na1 Na3 Na2 59.68(17) . . ?
O1L Na3 Na1 44.9(2) . . ?
O1L Na3 Na2 42.1(2) . . ?
O1L Na3 C5 95.4(4) . . ?
O5L Na3 Na1 102.8(3) . . ?
O5L Na3 Na2 98.7(3) . . ?
O5L Na3 O1L 69.2(4) . . ?
O5L Na3 O7L 138.4(4) . . ?
O5L Na3 O8L 168.4(4) . . ?
O5L Na3 O13W 97.0(4) . . ?
O5L Na3 O15W 83.3(4) . . ?
O5L Na3 O112 98.3(4) . . ?
O5L Na3 C5 162.3(5) . . ?
O7L Na3 Na1 50.7(3) . . ?
O7L Na3 Na2 42.1(3) . . ?
O7L Na3 O1L 70.3(3) . . ?
O7L Na3 O8L 51.6(3) . . ?
O7L Na3 O15W 75.4(4) . . ?
O7L Na3 O112 123.3(4) . . ?
O7L Na3 C5 25.1(4) . . ?
O8L Na3 Na1 88.6(3) . . ?
O8L Na3 Na2 88.8(3) . . ?
O8L Na3 O1L 121.7(4) . . ?
O8L Na3 C5 26.6(4) . . ?
O13W Na3 Na1 43.9(3) . . ?
O13W Na3 Na2 103.6(3) . . ?
O13W Na3 O1L 78.2(4) . . ?
O13W Na3 O7L 83.5(4) . . ?
O13W Na3 O8L 89.8(4) . . ?
O13W Na3 O15W 147.5(4) . . ?
O13W Na3 O112 91.7(4) . . ?
O13W Na3 C5 87.7(4) . . ?
O15W Na3 Na1 104.0(3) . . ?
O15W Na3 Na2 44.8(3) . . ?
O15W Na3 O1L 71.6(4) . . ?
O15W Na3 O8L 96.0(4) . . ?
O15W Na3 O112 120.6(4) . . ?
O15W Na3 C5 83.5(4) . . ?
O112 Na3 Na1 132.4(3) . . ?
O112 Na3 Na2 155.4(3) . . ?
O112 Na3 O1L 162.4(4) . . ?
O112 Na3 O8L 72.0(3) . . ?
O112 Na3 C5 98.6(4) . . ?
C5 Na3 Na1 69.1(3) . . ?
C5 Na3 Na2 63.6(3) . . ?
O2W Na4 Na4 97.1(5) 2_767 2_767 ?
O2W Na4 O3L 130.7(5) 2_767 . ?
O2W Na4 O4L 101.5(4) 2_767 2_767 ?
O2W Na4 O4W 100.4(5) 2_767 . ?
O3L Na4 Na4 83.5(4) . 2_767 ?
O3L Na4 O4L 118.1(5) . 2_767 ?
O3L Na4 O4W 98.5(4) . . ?
O4L Na4 Na4 55.7(3) 2_767 2_767 ?
O4W Na4 Na4 154.5(5) . 2_767 ?
O4W Na4 O4L 102.5(4) . 2_767 ?
O9L Na5 Na5 85.3(4) . 2_656 ?
O9L Na5 O12W 95.7(4) . . ?
O9W Na5 Na5 99.6(5) 2_656 2_656 ?
O9W Na5 O9L 132.1(5) 2_656 . ?
O9W Na5 O10L 101.3(4) 2_656 2_656 ?
O9W Na5 O12W 98.3(5) 2_656 . ?
O10L Na5 Na5 57.6(3) 2_656 2_656 ?
O10L Na5 O9L 120.3(5) 2_656 . ?
O10L Na5 O12W 101.5(4) 2_656 . ?
O12W Na5 Na5 154.8(6) . 2_656 ?
O7W Na6 Na7 73.0(5) . . ?
O7W Na6 O85 110.4(6) . . ?
O7W Na6 O107 99.3(6) . . ?
O16W Na6 Na7 52.8(6) . . ?
O16W Na6 O7W 99.9(7) . . ?
O16W Na6 O85 125.6(8) . . ?
O16W Na6 O107 115.0(7) . . ?
O85 Na6 Na7 94.1(5) . . ?
O107 Na6 Na7 162.3(6) . . ?
O107 Na6 O85 103.6(6) . . ?
O8W Na7 Na6 93.5(6) . . ?
O8W Na7 O78 98.3(6) . . ?
O16W Na7 Na6 45.3(5) . . ?
O16W Na7 O8W 124.9(8) . . ?
O16W Na7 O78 100.8(7) . . ?
O78 Na7 Na6 73.8(5) . . ?
O11W Na8 Na9 92.5(5) . . ?
O11W Na8 O17W 127.7(6) . . ?
O11W Na8 O109 101.5(5) . . ?
O17W Na8 Na9 46.2(4) . . ?
O109 Na8 Na9 65.9(4) . . ?
O109 Na8 O17W 89.7(5) . . ?
W35 Na9 Na8 63.2(3) . . ?
O10W Na9 W35 84.8(4) . . ?
O10W Na9 Na8 69.0(4) . . ?
O17W Na9 W35 102.9(5) . . ?
O17W Na9 Na8 49.1(4) . . ?
O17W Na9 O10W 99.8(5) . . ?
O17W Na9 O80 124.2(6) . . ?
O17W Na9 O115 119.8(6) . . ?
O80 Na9 W35 130.9(4) . . ?
O80 Na9 Na8 162.1(5) . . ?
O80 Na9 O10W 99.1(5) . . ?
O80 Na9 O115 103.6(5) . . ?
O115 Na9 W35 32.0(3) . . ?
O115 Na9 Na8 92.9(5) . . ?
O115 Na9 O10W 107.0(5) . . ?
W1 O1 Ho1 170.4(6) . . ?
Na1 O1L Na3 83.2(3) . . ?
Na2 O1L Na1 92.1(4) . . ?
Na2 O1L Na3 86.9(4) . . ?
C1 O1L Na1 99.5(9) . . ?
C1 O1L Na2 141.4(10) . . ?
C1 O1L Na3 130.8(10) . . ?
W1 O2 Ho2 157.1(6) . . ?
W21 O2L Na1 156.3(5) . . ?
C1 O2L W21 116.8(9) . . ?
C1 O2L Na1 84.7(8) . . ?
Ho1 O2W Na4 140.7(5) . 2_767 ?
W1 O3 W2 148.6(6) . . ?
W21 O3L Na4 114.1(5) . . ?
C2 O3L W21 120.9(8) . . ?
C2 O3L Na4 122.1(8) . . ?
W3 O4 W1 152.5(6) . . ?
W1 O4L Na4 110.9(4) 2_767 2_767 ?
C3 O4L W1 120.5(8) . 2_767 ?
C3 O4L Na4 101.0(8) . 2_767 ?
Ho2 O4W Na4 114.9(5) . . ?
W4 O5 Ho1 159.8(6) . . ?
C4 O5L Na3 126.9(9) . . ?
W5 O6 Ho1 161.8(6) . . ?
C4 O6L W1 116.8(9) . 2_767 ?
W6 O7 W11 150.4(6) . . ?
Na2 O7L Na1 86.5(4) . . ?
Na2 O7L Na3 94.2(4) . . ?
Na3 O7L Na1 84.6(4) . . ?
C5 O7L Na1 131.5(9) . . ?
C5 O7L Na2 140.5(10) . . ?
C5 O7L Na3 99.2(9) . . ?
Ho3 O7W Na6 118.3(5) . . ?
W11 O8 W7 154.5(6) . . ?
W42 O8L Na3 155.4(5) . . ?
C5 O8L W42 116.9(9) . . ?
C5 O8L Na3 85.1(8) . . ?
Ho3 O8W Na7 121.5(6) . . ?
W42 O9L Na5 114.4(5) . . ?
C6 O9L W42 120.9(8) . . ?
C6 O9L Na5 120.9(8) . . ?
Ho3 O9W Na5 137.1(5) . 2_656 ?
W3 O10 Na2 151.5(6) . 2_767 ?
W22 O10L Na5 112.3(4) 2_656 2_656 ?
C7 O10L W22 122.2(8) . 2_656 ?
C7 O10L Na5 101.5(8) . 2_656 ?
Ho4 O10W Na9 120.9(5) . . ?
C8 O11L Na1 126.8(9) . . ?
Ho4 O11W Na8 121.9(5) . . ?
C8 O12L W22 114.0(9) . 2_656 ?
Ho4 O12W Na5 116.0(5) . . ?
W6 O13 Na10 146.6(7) . . ?
Na3 O13W Na1 92.4(4) . . ?
Na2 O14W Na1 89.2(4) . . ?
W7 O15 W2 118.7(5) . . ?
Na2 O15W Na3 90.3(4) . . ?
W2 O16 W3 148.3(6) . . ?
Na6 O16W Na7 81.8(7) . . ?
W3 O17 W4 118.1(5) . . ?
Na9 O17W Na8 84.6(5) . . ?
W5 O18 W4 143.3(6) . . ?
O13 Na10 O63 122.6(7) . 2_766 ?
W6 O19 W5 120.7(5) . . ?
W7 O20 W6 148.1(6) . . ?
W7 O21 W8 117.5(5) . . ?
W2 O22 W8 115.6(5) . . ?
W9 O23 W3 120.5(5) . . ?
W9 O24 W4 116.3(5) . . ?
W10 O25 W5 117.2(5) . . ?
W10 O26 W6 119.9(5) . . ?
W8 O27 W10 149.8(7) . . ?
W8 O28 W9 146.2(6) . . ?
W9 O29 W10 160.9(7) . . ?
W11 O33 Ho1 173.4(6) . . ?
W11 O34 Ho2 171.3(6) . . ?
W11 O35 W12 154.0(6) . . ?
W13 O36 W11 151.8(6) . . ?
W14 O37 Ho2 159.8(6) . . ?
W15 O38 Ho2 160.5(5) . . ?
W16 O39 W21 153.5(6) . . ?
W21 O40 W17 147.9(6) . . ?
W17 O46 Na1 130.6(5) . . ?
W17 O47 W12 118.8(5) . . ?
W12 O48 W13 146.0(6) . . ?
W13 O49 W14 120.0(5) . . ?
W14 O50 W15 143.9(6) . . ?
W16 O51 W15 116.8(5) . . ?
W17 O52 W16 149.3(6) . . ?
W17 O53 W18 118.0(5) . . ?
W12 O54 W18 118.4(6) . . ?
W19 O55 W13 121.7(6) . . ?
W19 O56 W14 116.5(5) . . ?
W20 O57 W15 117.0(6) . . ?
W20 O58 W16 119.3(5) . . ?
W18 O59 W20 147.6(6) . . ?
W18 O60 W19 146.5(6) . . ?
W19 O61 W20 158.8(6) . . ?
W18 O63 Na10 165.3(7) . 2_766 ?
W21 O65 Ho2 167.7(6) . . ?
W21 O66 Ho1 155.3(6) . . ?
W22 O67 Ho3 170.2(6) . . ?
W22 O68 Ho4 157.0(6) . . ?
W22 O69 W23 149.8(6) . . ?
W24 O70 W22 153.2(6) . . ?
W25 O71 Ho3 160.3(6) . . ?
W26 O72 Ho3 160.9(6) . . ?
W27 O73 W32 149.5(6) . . ?
W32 O74 W28 154.3(6) . . ?
W24 O76 Na2 149.3(6) . 2_656 ?
W26 O78 Na7 114.2(6) . . ?
W28 O80 Na9 116.4(5) . . ?
W28 O81 W23 117.8(5) . . ?
W23 O82 W24 149.7(6) . . ?
W24 O83 W25 116.5(5) . . ?
W26 O84 W25 145.1(6) . . ?
W26 O85 Na6 98.4(5) . . ?
W27 O85 W26 120.4(5) . . ?
W27 O85 Na6 111.5(5) . . ?
W28 O86 W27 148.0(6) . . ?
W28 O87 W29 118.1(5) . . ?
W23 O88 W29 117.0(5) . . ?
W30 O89 W24 120.6(5) . . ?
W30 O90 W25 115.2(5) . . ?
W31 O91 W26 117.9(5) . . ?
W31 O92 W27 119.6(5) . . ?
W29 O93 W31 147.0(7) . . ?
W29 O94 W30 148.0(6) . . ?
W30 O95 W31 160.7(7) . . ?
W32 O99 Ho3 173.9(6) . . ?
W32 O100 Ho4 173.1(6) . . ?
W32 O101 W33 154.0(6) . . ?
W36 O102 Ho4 157.6(6) . . ?
W35 O103 Ho4 159.8(6) . . ?
W34 O104 W32 151.4(6) . . ?
W37 O105 W42 153.4(6) . . ?
W42 O106 W38 147.5(6) . . ?
W33 O107 Na6 116.2(6) . . ?
W35 O109 Na8 116.4(6) . . ?
W38 O112 Na3 130.7(5) . . ?
W38 O113 W33 118.7(5) . . ?
W33 O114 W34 146.0(6) . . ?
W34 O115 W35 119.9(6) . . ?
W34 O115 Na9 114.0(6) . . ?
W35 O115 Na9 100.5(5) . . ?
W35 O116 W36 145.9(6) . . ?
W37 O117 W36 117.5(5) . . ?
W38 O118 W37 149.3(6) . . ?
W38 O119 W39 117.8(5) . . ?
W33 O120 W39 117.1(5) . . ?
W40 O121 W34 119.5(5) . . ?
W40 O122 W35 117.8(5) . . ?
W41 O123 W36 116.7(5) . . ?
W41 O124 W37 117.8(5) . . ?
W39 O125 W41 148.1(6) . . ?
W39 O126 W40 148.5(6) . . ?
W40 O127 W41 161.0(6) . . ?
W42 O131 Ho3 153.7(6) . . ?
W42 O132 Ho4 168.6(6) . . ?
W5 O133 W6 94.9(4) . . ?
W5 O133 W10 93.7(4) . . ?
W10 O133 W6 92.3(4) . . ?
Sb1 O133 W5 111.5(5) . . ?
Sb1 O133 W6 120.4(5) . . ?
Sb1 O133 W10 135.0(5) . . ?
W4 O134 W3 93.6(4) . . ?
W4 O134 W9 95.5(4) . . ?
W9 O134 W3 92.8(4) . . ?
Sb1 O134 W3 117.7(5) . . ?
Sb1 O134 W4 111.3(5) . . ?
Sb1 O134 W9 136.5(5) . . ?
W2 O135 W7 94.7(4) . . ?
W8 O135 W2 95.0(4) . . ?
W8 O135 W7 94.6(4) . . ?
Sb1 O135 W2 111.7(5) . . ?
Sb1 O135 W7 110.9(5) . . ?
Sb1 O135 W8 140.4(5) . . ?
W12 O136 W17 94.7(4) . . ?
W18 O136 W12 94.8(4) . . ?
W18 O136 W17 94.6(4) . . ?
Sb2 O136 W12 112.4(5) . . ?
Sb2 O136 W17 112.0(5) . . ?
Sb2 O136 W18 139.2(5) . . ?
W14 O137 W13 95.7(4) . . ?
W14 O137 W19 94.4(4) . . ?
W19 O137 W13 93.4(4) . . ?
Sb2 O137 W13 119.3(5) . . ?
Sb2 O137 W14 110.7(5) . . ?
Sb2 O137 W19 135.0(5) . . ?
W15 O138 W16 95.0(4) . . ?
W15 O138 W20 94.7(4) . . ?
W16 O138 W20 93.9(4) . . ?
Sb2 O138 W15 112.1(5) . . ?
Sb2 O138 W16 117.7(5) . . ?
Sb2 O138 W20 135.0(5) . . ?
W26 O139 W27 95.3(4) . . ?
W26 O139 W31 94.1(4) . . ?
W31 O139 W27 92.8(4) . . ?
Sb3 O139 W26 111.3(5) . . ?
Sb3 O139 W27 119.7(5) . . ?
Sb3 O139 W31 134.9(5) . . ?
W24 O140 W30 93.1(4) . . ?
W25 O140 W24 94.8(4) . . ?
W25 O140 W30 95.5(4) . . ?
Sb3 O140 W24 118.3(5) . . ?
Sb3 O140 W25 111.4(5) . . ?
Sb3 O140 W30 135.3(5) . . ?
W23 O141 W28 94.3(4) . . ?
W29 O141 W23 95.4(4) . . ?
W29 O141 W28 94.3(4) . . ?
Sb3 O141 W23 112.0(4) . . ?
Sb3 O141 W28 110.6(5) . . ?
Sb3 O141 W29 140.5(6) . . ?
W33 O142 W38 95.3(4) . . ?
W39 O142 W33 95.6(4) . . ?
W39 O142 W38 95.7(4) . . ?
Sb4 O142 W33 111.8(5) . . ?
Sb4 O142 W38 111.3(5) . . ?
Sb4 O142 W39 138.6(6) . . ?
W36 O143 W37 96.2(4) . . ?
W36 O143 W41 97.8(4) . . ?
W41 O143 W37 95.0(4) . . ?
Sb4 O143 W36 111.1(5) . . ?
Sb4 O143 W37 115.1(5) . . ?
Sb4 O143 W41 134.5(5) . . ?
W34 O144 W40 93.6(4) . . ?
W35 O144 W34 95.4(4) . . ?
W35 O144 W40 94.5(4) . . ?
Sb4 O144 W34 118.6(5) . . ?
Sb4 O144 W35 111.0(5) . . ?
Sb4 O144 W40 135.3(5) . . ?
O1L C1 Na1 56.0(7) . . ?
O1L C1 O2L 123.9(13) . . ?
O1L C1 C2 120.8(13) . . ?
O2L C1 Na1 68.1(7) . . ?
O2L C1 C2 115.2(12) . . ?
C2 C1 Na1 176.1(10) . . ?
O3L C2 C1 107.9(11) . . ?
O3L C2 H2 109.3 . . ?
O3L C2 C3 107.1(11) . . ?
C1 C2 H2 109.3 . . ?
C1 C2 C3 113.8(12) . . ?
C3 C2 H2 109.3 . . ?
O4L C3 C2 108.1(11) . . ?
O4L C3 H3 109.6 . . ?
O4L C3 C4 109.5(11) . . ?
C2 C3 H3 109.6 . . ?
C4 C3 C2 110.4(11) . . ?
C4 C3 H3 109.6 . . ?
O5L C4 O6L 125.5(13) . . ?
O5L C4 C3 121.6(13) . . ?
O6L C4 C3 112.9(12) . . ?
O7L C5 Na3 55.7(7) . . ?
O7L C5 O8L 123.7(13) . . ?
O7L C5 C6 120.5(13) . . ?
O8L C5 Na3 68.3(8) . . ?
O8L C5 C6 115.7(12) . . ?
C6 C5 Na3 175.8(10) . . ?
O9L C6 C5 107.1(12) . . ?
O9L C6 H6 109.5 . . ?
O9L C6 C7 107.1(11) . . ?
C5 C6 H6 109.5 . . ?
C5 C6 C7 114.0(12) . . ?
C7 C6 H6 109.5 . . ?
O10L C7 C6 108.6(12) . . ?
O10L C7 H7 110.3 . . ?
O10L C7 C8 106.3(11) . . ?
C6 C7 H7 110.3 . . ?
C6 C7 C8 111.1(12) . . ?
C8 C7 H7 110.3 . . ?
O11L C8 O12L 122.6(13) . . ?
O11L C8 C7 121.2(12) . . ?
O12L C8 C7 116.2(12) . . ?

loop_
_geom_bond_atom_site_label_1
_geom_bond_atom_site_label_2
_geom_bond_distance
_geom_bond_site_symmetry_2
_geom_bond_publ_flag
W1 O1 1.749(10) . ?
W1 O2 1.742(10) . ?
W1 O3 1.893(11) . ?
W1 O4 2.124(11) . ?
W1 O4L 1.994(10) 2_767 ?
W1 O6L 2.159(9) 2_767 ?
W2 O3 1.994(11) . ?
W2 O9 1.712(10) . ?
W2 O15 1.956(11) . ?
W2 O16 1.925(10) . ?
W2 O22 1.871(11) . ?
W2 O135 2.268(10) . ?
W3 O4 1.788(10) . ?
W3 O10 1.724(11) . ?
W3 O16 1.934(11) . ?
W3 O17 1.913(10) . ?
W3 O23 1.984(10) . ?
W3 O134 2.340(11) . ?
W4 O5 1.766(10) . ?
W4 O11 1.731(11) . ?
W4 O17 1.972(10) . ?
W4 O18 1.944(11) . ?
W4 O24 2.102(11) . ?
W4 O134 2.229(11) . ?
W5 O6 1.777(11) . ?
W5 O12 1.735(11) . ?
W5 O18 1.924(11) . ?
W5 O19 1.970(11) . ?
W5 O25 2.056(11) . ?
W5 O133 2.244(11) . ?
W6 O7 1.815(10) . ?
W6 O13 1.723(12) . ?
W6 O19 1.925(11) . ?
W6 O20 1.956(11) . ?
W6 O26 2.025(11) . ?
W6 O133 2.350(11) . ?
W7 O8 1.940(11) . ?
W7 O14 1.733(11) . ?
W7 O15 1.951(10) . ?
W7 O20 1.890(11) . ?
W7 O21 1.889(11) . ?
W7 O135 2.300(11) . ?
W8 O21 2.010(11) . ?
W8 O22 2.050(11) . ?
W8 O27 1.813(11) . ?
W8 O28 1.869(12) . ?
W8 O31 1.719(12) . ?
W8 O135 2.236(10) . ?
W9 O23 1.899(11) . ?
W9 O24 1.856(11) . ?
W9 O28 1.996(11) . ?
W9 O29 1.915(11) . ?
W9 O32 1.712(11) . ?
W9 O134 2.316(10) . ?
W10 O25 1.867(11) . ?
W10 O26 1.890(12) . ?
W10 O27 2.030(11) . ?
W10 O29 1.916(12) . ?
W10 O30 1.743(11) . ?
W10 O133 2.349(10) . ?
W11 O7 2.128(11) . ?
W11 O8 1.906(10) . ?
W11 O33 1.760(11) . ?
W11 O34 1.733(11) . ?
W11 O35 1.922(10) . ?
W11 O36 2.116(10) . ?
W12 O35 1.939(10) . ?
W12 O41 1.717(12) . ?
W12 O47 1.957(11) . ?
W12 O48 1.878(10) . ?
W12 O54 1.879(11) . ?
W12 O136 2.277(11) . ?
W13 O36 1.809(10) . ?
W13 O42 1.676(12) . ?
W13 O48 1.978(11) . ?
W13 O49 1.907(11) . ?
W13 O55 1.987(11) . ?
W13 O137 2.333(11) . ?
W14 O37 1.779(11) . ?
W14 O43 1.751(11) . ?
W14 O49 2.007(11) . ?
W14 O50 1.914(11) . ?
W14 O56 2.094(10) . ?
W14 O137 2.239(11) . ?
W15 O38 1.761(10) . ?
W15 O44 1.718(11) . ?
W15 O50 1.941(12) . ?
W15 O51 1.973(11) . ?
W15 O57 2.077(11) . ?
W15 O138 2.230(11) . ?
W16 O39 1.756(10) . ?
W16 O45 1.685(11) . ?
W16 O51 1.937(10) . ?
W16 O52 1.945(11) . ?
W16 O58 2.019(11) . ?
W16 O138 2.289(10) . ?
W17 O40 1.973(10) . ?
W17 O46 1.739(10) . ?
W17 O47 1.948(11) . ?
W17 O52 1.913(11) . ?
W17 O53 1.894(11) . ?
W17 O136 2.293(10) . ?
W18 O53 2.003(11) . ?
W18 O54 2.005(11) . ?
W18 O59 1.865(11) . ?
W18 O60 1.837(11) . ?
W18 O63 1.728(11) . ?
W18 O136 2.255(10) . ?
W19 O55 1.897(11) . ?
W19 O56 1.847(11) . ?
W19 O60 2.030(11) . ?
W19 O61 1.908(12) . ?
W19 O64 1.712(11) . ?
W19 O137 2.331(11) . ?
W20 O57 1.855(11) . ?
W20 O58 1.892(12) . ?
W20 O59 1.996(11) . ?
W20 O61 1.937(11) . ?
W20 O62 1.706(12) . ?
W20 O138 2.329(10) . ?
W21 O2L 2.147(10) . ?
W21 O3L 1.978(10) . ?
W21 O39 2.182(10) . ?
W21 O40 1.905(10) . ?
W21 O65 1.765(10) . ?
W21 O66 1.759(10) . ?
W22 O10L 1.978(9) 2_656 ?
W22 O12L 2.186(10) 2_656 ?
W22 O67 1.750(10) . ?
W22 O68 1.771(10) . ?
W22 O69 1.921(10) . ?
W22 O70 2.076(10) . ?
W23 O69 1.955(10) . ?
W23 O75 1.712(10) . ?
W23 O81 1.962(10) . ?
W23 O82 1.895(11) . ?
W23 O88 1.871(10) . ?
W23 O141 2.257(10) . ?
W24 O70 1.830(10) . ?
W24 O76 1.729(10) . ?
W24 O82 1.947(11) . ?
W24 O83 1.922(11) . ?
W24 O89 1.995(11) . ?
W24 O140 2.320(10) . ?
W25 O71 1.769(11) . ?
W25 O77 1.725(11) . ?
W25 O83 1.997(11) . ?
W25 O84 1.949(11) . ?
W25 O90 2.106(10) . ?
W25 O140 2.207(11) . ?
W26 O72 1.762(11) . ?
W26 O78 1.754(11) . ?
W26 O84 1.900(11) . ?
W26 O85 1.990(10) . ?
W26 O91 2.060(11) . ?
W26 O139 2.236(11) . ?
W27 O73 1.793(11) . ?
W27 O79 1.725(11) . ?
W27 O85 1.916(11) . ?
W27 O86 1.923(10) . ?
W27 O92 2.056(11) . ?
W27 O139 2.349(11) . ?
W28 O74 1.926(10) . ?
W28 O80 1.720(10) . ?
W28 O81 1.938(10) . ?
W28 O86 1.912(10) . ?
W28 O87 1.865(10) . ?
W28 O141 2.297(11) . ?
W29 O87 2.017(11) . ?
W29 O88 2.030(10) . ?
W29 O93 1.840(11) . ?
W29 O94 1.842(11) . ?
W29 O97 1.705(10) . ?
W29 O141 2.244(10) . ?
W30 O89 1.886(11) . ?
W30 O90 1.864(11) . ?
W30 O94 2.015(11) . ?
W30 O95 1.901(11) . ?
W30 O98 1.740(11) . ?
W30 O140 2.325(10) . ?
W31 O91 1.857(11) . ?
W31 O92 1.880(12) . ?
W31 O93 2.018(11) . ?
W31 O95 1.924(11) . ?
W31 O96 1.742(11) . ?
W31 O139 2.348(10) . ?
W32 O73 2.151(10) . ?
W32 O74 1.924(10) . ?
W32 O99 1.747(10) . ?
W32 O100 1.762(10) . ?
W32 O101 1.924(10) . ?
W32 O104 2.120(10) . ?
W33 O101 1.930(10) . ?
W33 O107 1.729(11) . ?
W33 O113 1.969(10) . ?
W33 O114 1.909(10) . ?
W33 O120 1.901(11) . ?
W33 O142 2.270(11) . ?
W34 O104 1.805(10) . ?
W34 O108 1.750(11) . ?
W34 O114 1.946(10) . ?
W34 O115 1.933(11) . ?
W34 O121 2.061(11) . ?
W34 O144 2.327(11) . ?
W35 Na9 3.667(12) . ?
W35 O103 1.788(11) . ?
W35 O109 1.737(11) . ?
W35 O115 1.977(12) . ?
W35 O116 1.903(11) . ?
W35 O122 2.066(10) . ?
W35 O144 2.251(11) . ?
W36 O102 1.751(11) . ?
W36 O110 1.736(11) . ?
W36 O116 1.929(10) . ?
W36 O117 1.984(10) . ?
W36 O123 2.091(10) . ?
W36 O143 2.180(10) . ?
W37 O105 1.780(11) . ?
W37 O111 1.747(10) . ?
W37 O117 1.918(10) . ?
W37 O118 1.944(10) . ?
W37 O124 2.044(11) . ?
W37 O143 2.302(10) . ?
W38 O106 1.974(10) . ?
W38 O112 1.717(10) . ?
W38 O113 1.944(10) . ?
W38 O118 1.915(10) . ?
W38 O119 1.884(11) . ?
W38 O142 2.285(11) . ?
W39 O119 2.014(11) . ?
W39 O120 1.999(11) . ?
W39 O125 1.880(11) . ?
W39 O126 1.836(11) . ?
W39 O129 1.737(12) . ?
W39 O142 2.221(10) . ?
W40 O121 1.862(11) . ?
W40 O122 1.857(11) . ?
W40 O126 2.008(11) . ?
W40 O127 1.899(11) . ?
W40 O130 1.710(11) . ?
W40 O144 2.326(11) . ?
W41 O123 1.847(10) . ?
W41 O124 1.892(10) . ?
W41 O125 1.976(11) . ?
W41 O127 1.924(11) . ?
W41 O128 1.724(12) . ?
W41 O143 2.271(10) . ?
W42 O8L 2.143(10) . ?
W42 O9L 1.956(10) . ?
W42 O105 2.153(11) . ?
W42 O106 1.911(10) . ?
W42 O131 1.767(10) . ?
W42 O132 1.738(10) . ?
Ho1 Sb1 3.6441(12) . ?
Ho1 O1 2.368(10) . ?
Ho1 O1W 2.475(11) . ?
Ho1 O2W 2.365(11) . ?
Ho1 O3W 2.371(11) . ?
Ho1 O5 2.388(11) . ?
Ho1 O6 2.336(11) . ?
Ho1 O33 2.294(11) . ?
Ho1 O66 2.348(10) . ?
Ho2 Sb2 3.6327(12) . ?
Ho2 O2 2.319(10) . ?
Ho2 O4W 2.391(10) . ?
Ho2 O5W 2.341(11) . ?
Ho2 O6W 2.405(10) . ?
Ho2 O34 2.334(11) . ?
Ho2 O37 2.367(11) . ?
Ho2 O38 2.353(10) . ?
Ho2 O65 2.402(10) . ?
Ho3 Sb3 3.6451(11) . ?
Ho3 O7W 2.471(11) . ?
Ho3 O8W 2.369(11) . ?
Ho3 O9W 2.345(10) . ?
Ho3 O67 2.374(10) . ?
Ho3 O71 2.382(11) . ?
Ho3 O72 2.360(11) . ?
Ho3 O99 2.304(10) . ?
Ho3 O131 2.345(10) . ?
Ho4 Sb4 3.6248(11) . ?
Ho4 O10W 2.425(10) . ?
Ho4 O11W 2.388(11) . ?
Ho4 O12W 2.380(11) . ?
Ho4 O68 2.289(10) . ?
Ho4 O100 2.302(10) . ?
Ho4 O102 2.370(11) . ?
Ho4 O103 2.343(11) . ?
Ho4 O132 2.429(10) . ?
Sb1 O133 1.974(10) . ?
Sb1 O134 1.985(10) . ?
Sb1 O135 1.962(10) . ?
Sb2 O136 1.954(11) . ?
Sb2 O137 2.009(11) . ?
Sb2 O138 1.988(10) . ?
Sb3 O139 1.983(10) . ?
Sb3 O140 1.992(10) . ?
Sb3 O141 1.968(10) . ?
Sb4 O142 1.988(10) . ?
Sb4 O143 2.044(11) . ?
Sb4 O144 2.007(10) . ?
Na1 Na2 3.432(8) . ?
Na1 Na3 3.414(8) . ?
Na1 O1L 2.425(12) . ?
Na1 O2L 2.688(11) . ?
Na1 O7L 2.656(11) . ?
Na1 O11L 2.314(11) . ?
Na1 O13W 2.372(12) . ?
Na1 O14W 2.469(12) . ?
Na1 O46 2.506(11) . ?
Na1 C1 2.884(16) . ?
Na2 Na3 3.482(8) . ?
Na2 O1L 2.340(12) . ?
Na2 O7L 2.343(11) . ?
Na2 O10 2.435(12) 2_767 ?
Na2 O14W 2.420(12) . ?
Na2 O15W 2.454(12) . ?
Na2 O76 2.457(12) 2_656 ?
Na3 O1L 2.709(12) . ?
Na3 O5L 2.337(11) . ?
Na3 O7L 2.409(11) . ?
Na3 O8L 2.683(11) . ?
Na3 O13W 2.359(12) . ?
Na3 O15W 2.459(12) . ?
Na3 O112 2.513(12) . ?
Na3 C5 2.877(16) . ?
Na4 Na4 3.83(2) 2_767 ?
Na4 O2W 2.641(14) 2_767 ?
Na4 O3L 2.680(14) . ?
Na4 O4L 2.712(13) 2_767 ?
Na4 O4W 2.706(14) . ?
Na5 Na5 3.66(2) 2_656 ?
Na5 O9L 2.713(14) . ?
Na5 O9W 2.672(14) 2_656 ?
Na5 O10L 2.677(14) 2_656 ?
Na5 O12W 2.716(15) . ?
Na6 Na7 3.33(2) . ?
Na6 O7W 2.711(18) . ?
Na6 O16W 2.39(2) . ?
Na6 O85 2.888(18) . ?
Na6 O107 2.840(19) . ?
Na7 O8W 2.72(2) . ?
Na7 O16W 2.68(3) . ?
Na7 O78 2.79(2) . ?
Na8 Na9 3.722(18) . ?
Na8 O11W 2.684(17) . ?
Na8 O17W 2.828(19) . ?
Na8 O109 2.772(17) . ?
Na9 O10W 2.810(16) . ?
Na9 O17W 2.701(18) . ?
Na9 O80 2.703(16) . ?
Na9 O115 2.750(16) . ?
O1L C1 1.211(18) . ?
O2L C1 1.325(18) . ?
O3L C2 1.452(17) . ?
O4L C3 1.392(16) . ?
O5L C4 1.240(18) . ?
O6L C4 1.275(17) . ?
O7L C5 1.236(18) . ?
O8L C5 1.295(18) . ?
O9L C6 1.461(18) . ?
O10L C7 1.430(17) . ?
O11L C8 1.260(17) . ?
O12L C8 1.293(17) . ?
O13 Na10 2.82(2) . ?
Na10 O63 2.88(2) 2_766 ?
C1 C2 1.505(19) . ?
C2 H2 1.0000 . ?
C2 C3 1.551(19) . ?
C3 H3 1.0000 . ?
C3 C4 1.533(19) . ?
C5 C6 1.50(2) . ?
C6 H6 1.0000 . ?
C6 C7 1.52(2) . ?
C7 H7 1.0000 . ?
C7 C8 1.531(19) . ?

loop_
_geom_torsion_atom_site_label_1
_geom_torsion_atom_site_label_2
_geom_torsion_atom_site_label_3
_geom_torsion_atom_site_label_4
_geom_torsion
_geom_torsion_site_symmetry_1
_geom_torsion_site_symmetry_2
_geom_torsion_site_symmetry_3
_geom_torsion_site_symmetry_4
_geom_torsion_publ_flag
W1 O4L C3 C2 -104.5(10) 2_767 . . . ?
W1 O4L C3 C4 15.8(14) 2_767 . . . ?
W1 O6L C4 O5L -155.7(11) 2_767 . . . ?
W1 O6L C4 C3 21.4(14) 2_767 . . . ?
W21 O2L C1 Na1 -169.4(7) . . . . ?
W21 O2L C1 O1L -175.0(11) . . . . ?
W21 O2L C1 C2 8.4(15) . . . . ?
W21 O3L C2 C1 19.1(14) . . . . ?
W21 O3L C2 C3 -103.8(10) . . . . ?
W22 O10L C7 C6 -102.4(11) 2_656 . . . ?
W22 O10L C7 C8 17.2(14) 2_656 . . . ?
W22 O12L C8 O11L -156.6(11) 2_656 . . . ?
W22 O12L C8 C7 22.6(15) 2_656 . . . ?
W42 O8L C5 Na3 -168.5(8) . . . . ?
W42 O8L C5 O7L -175.0(11) . . . . ?
W42 O8L C5 C6 9.9(17) . . . . ?
W42 O9L C6 C5 20.1(15) . . . . ?
W42 O9L C6 C7 -102.6(11) . . . . ?
Na1 O1L C1 O2L 6.3(16) . . . . ?
Na1 O1L C1 C2 -177.3(11) . . . . ?
Na1 O2L C1 O1L -5.6(14) . . . . ?
Na1 O2L C1 C2 177.7(11) . . . . ?
Na1 O7L C5 Na3 -91.0(10) . . . . ?
Na1 O7L C5 O8L -83.6(18) . . . . ?
Na1 O7L C5 C6 91.2(16) . . . . ?
Na1 O11L C8 O12L -69.2(17) . . . . ?
Na1 O11L C8 C7 111.6(13) . . . . ?
Na2 O1L C1 Na1 105.7(15) . . . . ?
Na2 O1L C1 O2L 112.0(16) . . . . ?
Na2 O1L C1 C2 -72(2) . . . . ?
Na2 O7L C5 Na3 108.3(14) . . . . ?
Na2 O7L C5 O8L 115.6(16) . . . . ?
Na2 O7L C5 C6 -70(2) . . . . ?
Na3 O1L C1 Na1 -89.2(10) . . . . ?
Na3 O1L C1 O2L -82.9(17) . . . . ?
Na3 O1L C1 C2 93.6(15) . . . . ?
Na3 O5L C4 O6L -68.1(18) . . . . ?
Na3 O5L C4 C3 115.0(13) . . . . ?
Na3 O7L C5 O8L 7.3(16) . . . . ?
Na3 O7L C5 C6 -177.8(12) . . . . ?
Na3 O8L C5 O7L -6.5(14) . . . . ?
Na3 O8L C5 C6 178.4(12) . . . . ?
Na4 O3L C2 C1 178.6(8) . . . . ?
Na4 O3L C2 C3 55.7(13) . . . . ?
Na4 O4L C3 C2 133.1(9) 2_767 . . . ?
Na4 O4L C3 C4 -106.6(10) 2_767 . . . ?
Na5 O9L C6 C5 176.7(9) . . . . ?
Na5 O9L C6 C7 54.0(13) . . . . ?
Na5 O10L C7 C6 131.8(10) 2_656 . . . ?
Na5 O10L C7 C8 -108.6(10) 2_656 . . . ?
Na9 W35 O103 Ho4 -173.3(18) . . . . ?
Na9 W35 O109 Na8 59.7(5) . . . . ?
O1 W1 O2 Ho2 39.6(15) . . . . ?
O1 W1 O3 W2 135.7(11) . . . . ?
O1L C1 C2 O3L 166.6(13) . . . . ?
O1L C1 C2 C3 -74.6(18) . . . . ?
O2 W1 O3 W2 -121.0(11) . . . . ?
O2L W21 O65 Ho2 76(3) . . . . ?
O2L W21 O66 Ho1 -159.3(13) . . . . ?
O2L C1 C2 O3L -16.6(16) . . . . ?
O2L C1 C2 C3 102.2(14) . . . . ?
O3 W1 O2 Ho2 -66.7(14) . . . . ?
O3 W2 O22 W8 -0.9(16) . . . . ?
O3L W21 O65 Ho2 131(3) . . . . ?
O3L W21 O66 Ho1 124.1(13) . . . . ?
O3L C2 C3 O4L -71.9(13) . . . . ?
O3L C2 C3 C4 168.4(11) . . . . ?
O4 W1 O2 Ho2 -124(2) . . . . ?
O4 W1 O3 W2 50.3(11) . . . . ?
O4 W3 O10 Na2 77.6(13) . . . 2_767 ?
O4L W1 O2 Ho2 133.3(14) 2_767 . . . ?
O4L W1 O3 W2 -5.4(19) 2_767 . . . ?
O4L C3 C4 O5L 153.6(13) . . . . ?
O4L C3 C4 O6L -23.7(16) . . . . ?
O6L W1 O2 Ho2 -151.1(14) 2_767 . . . ?
O6L W1 O3 W2 -31.3(11) 2_767 . . . ?
O7 W6 O13 Na10 149.9(12) . . . . ?
O7L C5 C6 O9L 166.6(13) . . . . ?
O7L C5 C6 C7 -75.1(18) . . . . ?
O8 W7 O20 W6 12.0(12) . . . . ?
O8 W7 O21 W8 8.6(15) . . . . ?
O8L W42 O131 Ho3 -158.1(13) . . . . ?
O8L W42 O132 Ho4 85(3) . . . . ?
O8L C5 C6 O9L -18.2(17) . . . . ?
O8L C5 C6 C7 100.1(15) . . . . ?
O9 W2 O22 W8 173.9(6) . . . . ?
O9L W42 O131 Ho3 125.6(13) . . . . ?
O9L W42 O132 Ho4 138(3) . . . . ?
O9L C6 C7 O10L -72.7(14) . . . . ?
O9L C6 C7 C8 170.8(11) . . . . ?
O10 W3 O4 W1 -110.5(12) . . . . ?
O10L W22 O68 Ho4 130.8(14) 2_656 . . . ?
O10L C7 C8 O11L 153.9(12) . . . . ?
O10L C7 C8 O12L -25.4(16) . . . . ?
O11 W4 O5 Ho1 105.0(17) . . . . ?
O12 W5 O6 Ho1 -106.8(19) . . . . ?
O12L W22 O68 Ho4 -153.3(14) 2_656 . . . ?
O13 W6 O7 W11 133.6(12) . . . . ?
O14 W7 O20 W6 115.3(12) . . . . ?
O14 W7 O21 W8 -175.0(6) . . . . ?
O15 W2 O22 W8 77.6(6) . . . . ?
O15 W7 O20 W6 -54(2) . . . . ?
O15 W7 O21 W8 -76.7(6) . . . . ?
O16 W2 O22 W8 -83.6(6) . . . . ?
O16 W3 O4 W1 -9.8(12) . . . . ?
O16 W3 O10 Na2 -12.4(13) . . . 2_767 ?
O17 W3 O4 W1 146.7(12) . . . . ?
O17 W3 O10 Na2 174.2(12) . . . 2_767 ?
O17 W4 O5 Ho1 -156.0(16) . . . . ?
O18 W4 O5 Ho1 3.6(17) . . . . ?
O18 W5 O6 Ho1 -2.4(19) . . . . ?
O19 W5 O6 Ho1 157.1(19) . . . . ?
O19 W6 O7 W11 -122.1(12) . . . . ?
O19 W6 O13 Na10 51.5(13) . . . . ?
O20 W6 O7 W11 29.8(12) . . . . ?
O20 W6 O13 Na10 -119.3(12) . . . . ?
O20 W7 O21 W8 83.4(6) . . . . ?
O21 W7 O20 W6 -144.4(12) . . . . ?
O21 W8 O27 W10 132.1(12) . . . . ?
O21 W8 O28 W9 -66.2(19) . . . . ?
O22 W8 O27 W10 65(2) . . . . ?
O22 W8 O28 W9 -134.1(11) . . . . ?
O23 W3 O4 W1 57(2) . . . . ?
O23 W3 O10 Na2 -98.5(12) . . . 2_767 ?
O23 W9 O24 W4 -73.1(6) . . . . ?
O24 W4 O5 Ho1 -71(2) . . . . ?
O24 W9 O23 W3 69.4(7) . . . . ?
O25 W5 O6 Ho1 73(3) . . . . ?
O25 W10 O26 W6 -68.7(6) . . . . ?
O26 W6 O7 W11 -21(3) . . . . ?
O26 W6 O13 Na10 -36.1(12) . . . . ?
O26 W10 O25 W5 74.0(6) . . . . ?
O27 W8 O28 W9 25.5(11) . . . . ?
O27 W10 O25 W5 -18.0(17) . . . . ?
O27 W10 O26 W6 90.0(6) . . . . ?
O28 W8 O27 W10 -28.0(13) . . . . ?
O28 W9 O23 W3 -91.2(6) . . . . ?
O28 W9 O24 W4 8.3(18) . . . . ?
O29 W9 O23 W3 -31.0(15) . . . . ?
O29 W9 O24 W4 83.4(6) . . . . ?
O29 W10 O25 W5 -84.0(6) . . . . ?
O29 W10 O26 W6 31.9(16) . . . . ?
O30 W10 O25 W5 176.8(6) . . . . ?
O30 W10 O26 W6 -171.3(6) . . . . ?
O31 W8 O27 W10 -130.7(12) . . . . ?
O31 W8 O28 W9 130.1(11) . . . . ?
O32 W9 O23 W3 170.7(7) . . . . ?
O32 W9 O24 W4 -174.7(6) . . . . ?
O35 W12 O48 W13 15.6(11) . . . . ?
O35 W12 O54 W18 -0.1(15) . . . . ?
O39 W21 O65 Ho2 46(3) . . . . ?
O40 W17 O46 Na1 -69.0(7) . . . . ?
O40 W17 O53 W18 -1.8(14) . . . . ?
O40 W21 O65 Ho2 -31(3) . . . . ?
O40 W21 O66 Ho1 -78.1(13) . . . . ?
O41 W12 O48 W13 118.1(11) . . . . ?
O41 W12 O54 W18 -176.2(6) . . . . ?
O42 W13 O36 W11 131.5(13) . . . . ?
O43 W14 O37 Ho2 -113.0(17) . . . . ?
O44 W15 O38 Ho2 101.7(17) . . . . ?
O45 W16 O39 W21 -108.1(13) . . . . ?
O46 W17 O53 W18 177.2(6) . . . . ?
O47 W12 O48 W13 -56(2) . . . . ?
O47 W12 O54 W18 -79.8(6) . . . . ?
O47 W17 O46 Na1 -156.8(6) . . . . ?
O47 W17 O53 W18 77.3(6) . . . . ?
O48 W12 O54 W18 82.1(6) . . . . ?
O48 W13 O36 W11 29.2(13) . . . . ?
O49 W13 O36 W11 -125.0(13) . . . . ?
O49 W14 O37 Ho2 148.8(17) . . . . ?
O50 W14 O37 Ho2 -10.1(17) . . . . ?
O50 W15 O38 Ho2 0.2(17) . . . . ?
O51 W15 O38 Ho2 -159.0(17) . . . . ?
O51 W16 O39 W21 151.1(13) . . . . ?
O52 W16 O39 W21 -5.0(13) . . . . ?
O52 W17 O46 Na1 18.6(7) . . . . ?
O52 W17 O53 W18 -81.4(6) . . . . ?
O53 W17 O46 Na1 111.5(7) . . . . ?
O53 W18 O59 W20 -135.8(11) . . . . ?
O53 W18 O60 W19 65(2) . . . . ?
O53 W18 O63 Na10 -136(3) . . . 2_766 ?
O54 W12 O48 W13 -140.7(11) . . . . ?
O54 W18 O59 W20 -71.7(17) . . . . ?
O54 W18 O60 W19 129.0(11) . . . . ?
O54 W18 O63 Na10 142(3) . . . 2_766 ?
O55 W13 O36 W11 -30(3) . . . . ?
O55 W19 O56 W14 73.8(6) . . . . ?
O56 W14 O37 Ho2 66(3) . . . . ?
O56 W19 O55 W13 -70.8(7) . . . . ?
O57 W15 O38 Ho2 -76(2) . . . . ?
O57 W20 O58 W16 70.2(6) . . . . ?
O58 W16 O39 W21 57(2) . . . . ?
O58 W20 O57 W15 -74.0(6) . . . . ?
O59 W18 O60 W19 -29.4(11) . . . . ?
O59 W18 O63 Na10 -45(3) . . . 2_766 ?
O59 W20 O57 W15 9.2(17) . . . . ?
O59 W20 O58 W16 -89.5(6) . . . . ?
O60 W18 O59 W20 25.4(11) . . . . ?
O60 W18 O63 Na10 50(3) . . . 2_766 ?
O60 W19 O55 W13 90.5(7) . . . . ?
O60 W19 O56 W14 -13.1(18) . . . . ?
O61 W19 O55 W13 28.6(16) . . . . ?
O61 W19 O56 W14 -84.2(6) . . . . ?
O61 W20 O57 W15 84.5(6) . . . . ?
O61 W20 O58 W16 -31.3(15) . . . . ?
O62 W20 O57 W15 -173.7(6) . . . . ?
O62 W20 O58 W16 170.9(6) . . . . ?
O63 W18 O59 W20 128.9(11) . . . . ?
O63 W18 O60 W19 -133.1(11) . . . . ?
O64 W19 O55 W13 -172.9(7) . . . . ?
O64 W19 O56 W14 173.7(6) . . . . ?
O65 W21 O66 Ho1 28.3(14) . . . . ?
O66 W21 O65 Ho2 -129(3) . . . . ?
O67 W22 O68 Ho4 36.5(14) . . . . ?
O69 W22 O68 Ho4 -70.0(14) . . . . ?
O69 W23 O82 W24 -18.1(11) . . . . ?
O69 W23 O88 W29 -1.0(15) . . . . ?
O70 W22 O68 Ho4 -127(2) . . . . ?
O70 W24 O76 Na2 76.1(12) . . . 2_656 ?
O72 W26 O78 Na7 -2.3(8) . . . . ?
O74 W28 O80 Na9 -52.2(6) . . . . ?
O74 W28 O87 W29 3.7(15) . . . . ?
O75 W23 O82 W24 -119.6(12) . . . . ?
O75 W23 O88 W29 176.5(6) . . . . ?
O76 W24 O70 W22 -111.0(13) . . . . ?
O77 W25 O71 Ho3 102.1(18) . . . . ?
O78 W26 O72 Ho3 -111.3(18) . . . . ?
O79 W27 O73 W32 136.9(12) . . . . ?
O80 W28 O87 W29 -177.0(6) . . . . ?
O81 W23 O82 W24 42(2) . . . . ?
O81 W23 O88 W29 78.6(6) . . . . ?
O81 W28 O80 Na9 36.4(6) . . . . ?
O81 W28 O87 W29 -79.0(6) . . . . ?
O82 W23 O88 W29 -81.8(6) . . . . ?
O82 W24 O70 W22 -8.9(13) . . . . ?
O82 W24 O76 Na2 -13.5(12) . . . 2_656 ?
O83 W24 O70 W22 147.2(13) . . . . ?
O83 W24 O76 Na2 173.6(11) . . . 2_656 ?
O83 W25 O71 Ho3 -159.4(17) . . . . ?
O84 W25 O71 Ho3 -0.1(18) . . . . ?
O84 W26 O72 Ho3 -7.6(18) . . . . ?
O84 W26 O78 Na7 -97.3(7) . . . . ?
O85 W26 O72 Ho3 151.1(18) . . . . ?
O85 W26 O78 Na7 94.1(7) . . . . ?
O85 W27 O73 W32 -120.4(12) . . . . ?
O86 W27 O73 W32 31.9(12) . . . . ?
O86 W28 O80 Na9 -138.9(6) . . . . ?
O86 W28 O87 W29 81.7(6) . . . . ?
O87 W28 O80 Na9 128.1(6) . . . . ?
O87 W29 O93 W31 132.8(12) . . . . ?
O87 W29 O94 W30 -67.5(18) . . . . ?
O88 W23 O82 W24 138.3(12) . . . . ?
O88 W29 O93 W31 71.5(19) . . . . ?
O88 W29 O94 W30 -133.8(11) . . . . ?
O89 W24 O70 W22 55(2) . . . . ?
O89 W24 O76 Na2 -99.6(11) . . . 2_656 ?
O89 W30 O90 W25 -72.5(6) . . . . ?
O90 W25 O71 Ho3 -71(2) . . . . ?
O90 W30 O89 W24 69.2(7) . . . . ?
O91 W26 O72 Ho3 71(3) . . . . ?
O91 W26 O78 Na7 177.1(7) . . . . ?
O91 W31 O92 W27 -69.8(6) . . . . ?
O92 W27 O73 W32 -20(3) . . . . ?
O92 W31 O91 W26 75.8(6) . . . . ?
O93 W29 O94 W30 25.2(11) . . . . ?
O93 W31 O91 W26 -10.3(18) . . . . ?
O93 W31 O92 W27 89.7(6) . . . . ?
O94 W29 O93 W31 -25.5(12) . . . . ?
O94 W30 O89 W24 -91.1(6) . . . . ?
O94 W30 O90 W25 12.9(17) . . . . ?
O95 W30 O89 W24 -35.0(15) . . . . ?
O95 W30 O90 W25 84.8(6) . . . . ?
O95 W31 O91 W26 -83.1(6) . . . . ?
O95 W31 O92 W27 30.9(16) . . . . ?
O96 W31 O91 W26 176.7(6) . . . . ?
O96 W31 O92 W27 -172.9(6) . . . . ?
O97 W29 O93 W31 -128.9(11) . . . . ?
O97 W29 O94 W30 129.8(11) . . . . ?
O98 W30 O89 W24 170.2(6) . . . . ?
O98 W30 O90 W25 -173.6(6) . . . . ?
O101 W33 O107 Na6 -46.2(6) . . . . ?
O103 W35 O109 Na8 6.1(7) . . . . ?
O105 W42 O132 Ho4 54(3) . . . . ?
O106 W38 O112 Na3 -67.7(7) . . . . ?
O106 W38 O119 W39 -3.2(13) . . . . ?
O106 W42 O131 Ho3 -76.5(13) . . . . ?
O106 W42 O132 Ho4 -23(3) . . . . ?
O108 W34 O104 W32 135.3(12) . . . . ?
O109 W35 O103 Ho4 -110.1(17) . . . . ?
O110 W36 O102 Ho4 102.2(15) . . . . ?
O111 W37 O105 W42 -105.3(13) . . . . ?
O112 W38 O119 W39 176.7(6) . . . . ?
O113 W33 O107 Na6 42.1(6) . . . . ?
O113 W38 O112 Na3 -154.8(6) . . . . ?
O113 W38 O119 W39 76.4(6) . . . . ?
O114 W33 O107 Na6 -135.0(6) . . . . ?
O114 W34 O104 W32 32.7(13) . . . . ?
O115 W34 O104 W32 -121.7(13) . . . . ?
O115 W35 O103 Ho4 150.9(16) . . . . ?
O115 W35 O109 Na8 101.6(6) . . . . ?
O116 W35 O103 Ho4 -7.5(17) . . . . ?
O116 W35 O109 Na8 -87.8(6) . . . . ?
O116 W36 O102 Ho4 -1.3(15) . . . . ?
O117 W36 O102 Ho4 -160.4(15) . . . . ?
O117 W37 O105 W42 153.8(13) . . . . ?
O118 W37 O105 W42 -1.9(13) . . . . ?
O118 W38 O112 Na3 20.2(7) . . . . ?
O118 W38 O119 W39 -82.1(6) . . . . ?
O119 W38 O112 Na3 112.3(7) . . . . ?
O119 W39 O125 W41 -133.4(11) . . . . ?
O119 W39 O126 W40 61(2) . . . . ?
O120 W33 O107 Na6 132.5(6) . . . . ?
O120 W39 O125 W41 -68.1(18) . . . . ?
O120 W39 O126 W40 130.7(12) . . . . ?
O121 W34 O104 W32 -20(3) . . . . ?
O121 W40 O122 W35 74.0(6) . . . . ?
O121 W40 O127 W41 19(3) . . . . ?
O122 W35 O103 Ho4 67(2) . . . . ?
O122 W35 O109 Na8 -173.0(6) . . . . ?
O122 W40 O121 W34 -69.4(6) . . . . ?
O122 W40 O127 W41 123(2) . . . . ?
O123 W36 O102 Ho4 -82(2) . . . . ?
O123 W41 O124 W37 67.4(6) . . . . ?
O124 W37 O105 W42 56(2) . . . . ?
O124 W41 O123 W36 -74.8(6) . . . . ?
O125 W39 O126 W40 -29.2(12) . . . . ?
O125 W41 O123 W36 10.3(16) . . . . ?
O125 W41 O124 W37 -92.8(6) . . . . ?
O126 W39 O125 W41 27.4(11) . . . . ?
O126 W40 O121 W34 89.9(6) . . . . ?
O126 W40 O122 W35 -16.4(17) . . . . ?
O126 W40 O127 W41 -37.5(19) . . . . ?
O127 W40 O121 W34 34.6(15) . . . . ?
O127 W40 O122 W35 -84.8(6) . . . . ?
O127 W41 O123 W36 83.9(6) . . . . ?
O127 W41 O124 W37 -42.5(14) . . . . ?
O128 W41 O123 W36 -174.3(6) . . . . ?
O128 W41 O124 W37 168.5(6) . . . . ?
O129 W39 O125 W41 130.6(11) . . . . ?
O129 W39 O126 W40 -132.4(12) . . . . ?
O130 W40 O121 W34 -171.2(6) . . . . ?
O130 W40 O122 W35 174.3(6) . . . . ?
O130 W40 O127 W41 -135.4(19) . . . . ?
O131 W42 O132 Ho4 -123(3) . . . . ?
O132 W42 O131 Ho3 30.2(14) . . . . ?
O133 W5 O6 Ho1 84.6(19) . . . . ?
O133 W6 O7 W11 -50.5(13) . . . . ?
O133 W6 O13 Na10 -15(2) . . . . ?
O133 W10 O25 W5 0.7(5) . . . . ?
O133 W10 O26 W6 4.7(5) . . . . ?
O134 W3 O4 W1 73.9(12) . . . . ?
O134 W3 O10 Na2 -120.7(17) . . . 2_767 ?
O134 W4 O5 Ho1 -82.0(17) . . . . ?
O134 W9 O23 W3 -4.5(5) . . . . ?
O134 W9 O24 W4 -0.2(5) . . . . ?
O135 W2 O22 W8 4.8(5) . . . . ?
O135 W7 O20 W6 -70.3(12) . . . . ?
O135 W7 O21 W8 -4.7(5) . . . . ?
O135 W8 O27 W10 58.6(12) . . . . ?
O135 W8 O28 W9 -60.8(11) . . . . ?
O136 W12 O48 W13 -66.8(11) . . . . ?
O136 W12 O54 W18 -6.8(5) . . . . ?
O136 W17 O53 W18 4.9(5) . . . . ?
O136 W18 O59 W20 -62.7(11) . . . . ?
O136 W18 O60 W19 56.8(11) . . . . ?
O136 W18 O63 Na10 -173(2) . . . 2_766 ?
O137 W13 O36 W11 -53.0(13) . . . . ?
O137 W14 O37 Ho2 76.8(17) . . . . ?
O137 W19 O55 W13 3.5(6) . . . . ?
O137 W19 O56 W14 1.8(5) . . . . ?
O138 W15 O38 Ho2 -85.4(17) . . . . ?
O138 W16 O39 W21 77.8(13) . . . . ?
O138 W20 O57 W15 -1.3(5) . . . . ?
O138 W20 O58 W16 -3.4(5) . . . . ?
O139 W26 O72 Ho3 78.8(18) . . . . ?
O139 W26 O78 Na7 139.1(14) . . . . ?
O139 W27 O73 W32 -48.6(12) . . . . ?
O139 W31 O91 W26 1.8(5) . . . . ?
O139 W31 O92 W27 3.5(5) . . . . ?
O140 W24 O70 W22 74.2(13) . . . . ?
O140 W24 O76 Na2 -125.3(16) . . . 2_656 ?
O140 W25 O71 Ho3 -85.6(18) . . . . ?
O140 W30 O89 W24 -4.6(5) . . . . ?
O140 W30 O90 W25 -0.2(5) . . . . ?
O141 W23 O82 W24 63.5(12) . . . . ?
O141 W23 O88 W29 5.3(5) . . . . ?
O141 W28 O80 Na9 69(2) . . . . ?
O141 W28 O87 W29 -6.2(5) . . . . ?
O141 W29 O93 W31 59.9(11) . . . . ?
O141 W29 O94 W30 -61.5(11) . . . . ?
O142 W33 O107 Na6 72(2) . . . . ?
O142 W38 O119 W39 4.5(5) . . . . ?
O142 W39 O125 W41 -60.7(11) . . . . ?
O142 W39 O126 W40 57.8(12) . . . . ?
O143 W36 O102 Ho4 -86.9(15) . . . . ?
O143 W37 O105 W42 81.8(13) . . . . ?
O143 W41 O123 W36 -1.6(5) . . . . ?
O143 W41 O124 W37 -4.7(5) . . . . ?
O144 W34 O104 W32 -49.6(13) . . . . ?
O144 W35 O103 Ho4 78.4(17) . . . . ?
O144 W35 O109 Na8 151.4(15) . . . . ?
O144 W40 O121 W34 3.8(5) . . . . ?
O144 W40 O122 W35 0.5(5) . . . . ?
O144 W40 O127 W41 48.5(19) . . . . ?
C1 C2 C3 O4L 168.9(11) . . . . ?
C1 C2 C3 C4 49.2(16) . . . . ?
C2 C3 C4 O5L -87.5(16) . . . . ?
C2 C3 C4 O6L 95.2(14) . . . . ?
C5 C6 C7 O10L 169.1(11) . . . . ?
C5 C6 C7 C8 52.5(16) . . . . ?
C6 C7 C8 O11L -88.2(16) . . . . ?
C6 C7 C8 O12L 92.6(15) . . . . ?

loop_
_platon_squeeze_void_nr
_platon_squeeze_void_average_x
_platon_squeeze_void_average_y
_platon_squeeze_void_average_z
_platon_squeeze_void_volume
_platon_squeeze_void_count_electrons
_platon_squeeze_void_content
1 -0.020 -0.012 -0.008 7194 4173 ' '
